data_4330475
loop_
_publ_author_name
'Jean-Michel Rueff'
'Olivier Perez'
'Alain Pautrat'
'Nicolas Barrier'
'Gary B. Hix'
'Sylvie Hernot'
'H\'el\`ene Couthon-Gourv\`es'
'Paul-Alain Jaffr\`es'

_publ_section_title
;
 Structural Study of Hydrated/Dehydrated Manganese
 Thiophene-2,5-diphosphonate Metal Organic Frameworks,
 Mn2(O3P-C4H2S-PO3).2H2O
;
_journal_name_full 'Inorganic Chemistry'
_journal_page_first 10251
_journal_page_last 10261
_journal_paper_doi 10.1021/ic301187y
_journal_volume 51
_journal_year 2012
_chemical_formula_sum 'C4 H6 Mn2 O8 P2 S'
_chemical_formula_weight 386
_space_group_IT_number 3
_symmetry_cell_setting monoclinic
_symmetry_Int_Tables_number 3
_symmetry_space_group_name_Hall 'P 2y'
_symmetry_space_group_name_H-M 'P 1 2 1'
_cell_angle_alpha 90
_cell_angle_beta 107.16(6)
_cell_angle_gamma 90
_cell_formula_units_Z 4
_cell_length_a 11.621(10)
_cell_length_b 4.968(5)
_cell_length_c 19.669(13)
_cell_measurement_temperature 293
_cell_volume 1085.0(16)
_diffrn_ambient_temperature 293
_diffrn_measured_fraction_theta_full 0.9
_diffrn_measured_fraction_theta_max 0.86
_diffrn_radiation_source 'x-ray tube'
_diffrn_radiation_type 'Mo K\a'
_diffrn_radiation_wavelength 0.71069
_diffrn_reflns_av_R_equivalents 0.0369
_diffrn_reflns_av_sigmaI/netI 0.0604
_diffrn_reflns_limit_h_max 13
_diffrn_reflns_limit_h_min -20
_diffrn_reflns_limit_k_max 8
_diffrn_reflns_limit_k_min -5
_diffrn_reflns_limit_l_max 35
_diffrn_reflns_limit_l_min -35
_diffrn_reflns_number 16622
_diffrn_reflns_theta_full 29.57
_diffrn_reflns_theta_max 39.99
_diffrn_reflns_theta_min 5.82
_exptl_absorpt_coefficient_mu 2.839
_exptl_crystal_density_diffrn 2.362
_exptl_crystal_F_000 760
_refine_diff_density_max 3.43
_refine_diff_density_min -3.49
_refine_ls_abs_structure_details '  1755 of Friedel pairs used in the refinement'
_refine_ls_abs_structure_Flack 0
_refine_ls_extinction_method none
_refine_ls_goodness_of_fit_gt 1.59
_refine_ls_goodness_of_fit_ref 1.55
_refine_ls_hydrogen_treatment constr
_refine_ls_number_constraints 36
_refine_ls_number_parameters 226
_refine_ls_number_reflns 8028
_refine_ls_number_restraints 0
_refine_ls_R_factor_all 0.2076
_refine_ls_R_factor_gt 0.0390
_refine_ls_shift/su_max 0.2864
_refine_ls_shift/su_mean 0.0498
_refine_ls_structure_factor_coef F
_refine_ls_weighting_details w=1/(\s^2^(F)+0.000004F^2^)
_refine_ls_weighting_scheme sigma
_refine_ls_wR_factor_gt 0.0389
_refine_ls_wR_factor_ref 0.0612
_reflns_number_gt 3213
_reflns_number_total 8028
_reflns_threshold_expression I>3\s(I)
_cod_data_source_file ic301187y_si_002_2.cif
_cod_data_source_block I_3
_cod_original_formula_sum 'C4 H6 Mn2 O8 P2 S1'
_cod_database_code 4330475
_cod_database_fobs_code 4330475

loop_
_symmetry_equiv_pos_site_id
_symmetry_equiv_pos_as_xyz
1 x,y,z
2 -x,y,-z

loop_
_atom_site_label
_atom_site_type_symbol
_atom_site_fract_x
_atom_site_fract_y
_atom_site_fract_z
_atom_site_adp_type
_atom_site_U_iso_or_equiv
_atom_site_symmetry_multiplicity
_atom_site_occupancy
_atom_site_calc_flag
Mn1-a Mn 0.3827(3) 0.274742 0.26878(10) Uani 0.0103(5) 2 1 d
O1-a O 0.4313(4) 0.5876(5) 0.3528(3) Uani 0.020(3) 2 1 d
H1o1-a H 0.445271 0.741892 0.342737 Uiso 0.0235 2 1 d
H2o1-a H 0.435316 0.549004 0.393998 Uiso 0.0235 2 1 d
Mn1-b Mn 0.87847 0.279353 0.256974 Uani 0.0103(5) 2 1 d
O1-b O 0.9204(4) 0.5916(5) 0.3415(3) Uani 0.027(3) 2 1 d
H1o1-b H 0.949429 0.547947 0.383252 Uiso 0.0322 2 1 d
H2o1-b H 0.906903 0.750548 0.330905 Uiso 0.0322 2 1 d
P1-1 P 0.3268(4) 0.7118(7) 0.16375(14) Uani 0.0068(8) 2 1 d
O1-1 O 0.2506(11) 0.568(3) 0.2010(7) Uani 0.016(2) 2 1 d
O1-2 O 0.4515(12) 0.565(3) 0.1930(6) Uani 0.0151(19) 2 1 d
O1-3 O 0.3344(15) 1.0078(17) 0.1782(4) Uani 0.0165(19) 2 1 d
P1-2 P 0.8322(5) 0.7167(8) 0.15535(14) Uani 0.0118(9) 2 1 d
O1-4 O 0.7333(10) 0.571(2) 0.1847(6) Uani 0.0057(15) 2 1 d
O1-5 O 0.9541(13) 0.570(3) 0.1903(7) Uani 0.023(2) 2 1 d
O1-6 O 0.8358(17) 1.0195(16) 0.1672(5) Uani 0.020(2) 2 1 d
S1 S 0.7443(5) 0.8857(4) -0.00319(15) Uani 0.0340(10) 2 1 d
C1-1 C 0.2671(14) 0.653(3) 0.0697(7) Uiso 0.021(3) 2 1 d
C1-2 C 0.7938(11) 0.6393(17) 0.0633(4) Uiso 0.0092(17) 2 1 d
C1-3 C 0.2389(5) 0.4018(10) 0.0403(4) Uiso 0.022(2) 2 1 d
H1c1-3 H 0.238783 0.242736 0.067982 Uiso 0.0269 2 1 d
C1-4 C 0.7904(5) 0.4005(9) 0.0362(5) Uiso 0.029(3) 2 1 d
H1c1-4 H 0.805878 0.239067 0.064214 Uiso 0.0342 2 1 d
Mn2-a Mn 0.121323 0.77605 0.242229 Uani 0.0139(7) 2 1 d
O2-a O 0.0773(4) 1.0795(5) 0.1546(3) Uani 0.012(3) 2 1 d
H1o2-a H 0.055027 1.029736 0.11297 Uiso 0.0147 2 1 d
H2o2-a H 0.08333 1.240581 0.163974 Uiso 0.0147 2 1 d
Mn2-b Mn 0.6186(2) 0.7741(6) 0.23400(13) Uani 0.0132(6) 2 1 d
O2-b O 0.5701(5) 1.0753(5) 0.1477(4) Uani 0.039(4) 2 1 d
H1o2-b H 0.61406 1.205295 0.148668 Uiso 0.0472 2 1 d
H2o2-b H 0.508194 1.057165 0.114636 Uiso 0.0472 2 1 d
P2-1 P 0.6733(5) 0.2155(11) 0.3374(2) Uani 0.0169(12) 2 1 d
O2-1 O 0.7601(9) 0.072(2) 0.3008(6) Uani 0.0057(15) 2 1 d
O2-2 O 0.5494(12) 0.068(4) 0.3137(8) Uani 0.023(2) 2 1 d
O2-3 O 0.6661(17) 0.516(2) 0.3254(6) Uani 0.020(2) 2 1 d
P2-2 P 0.1675(4) 0.2131(8) 0.3425(2) Uani 0.0066(8) 2 1 d
O2-4 O 0.2583(11) 0.077(3) 0.3146(8) Uani 0.016(2) 2 1 d
O2-5 O 0.0452(11) 0.080(3) 0.3033(6) Uani 0.0151(19) 2 1 d
O2-6 O 0.1667(15) 0.513(2) 0.3314(6) Uani 0.0165(19) 2 1 d
S2 S 0.6723(2) 0.1933(6) 0.4972(3) Uani 0.0229(7) 2 1 d
C2-1 C 0.1878(10) 0.167(3) 0.4357(6) Uiso 0.014(2) 2 1 d
C2-2 C 0.7337(10) 0.153(2) 0.4315(6) Uiso 0.0041(18) 2 1 d
C2-3 C 0.8671(6) 0.1393(8) 0.4619(5) Uiso 0.021(2) 2 1 d
H1c2-3 H 0.923837 0.152338 0.435104 Uiso 0.0253 2 1 d
C2-4 C 0.1029(7) 0.1039(8) 0.4630(5) Uiso 0.024(2) 2 1 d
H1c2-4 H 0.025867 0.03829 0.434913 Uiso 0.0289 2 1 d

loop_
_atom_site_aniso_label
_atom_site_aniso_type_symbol
_atom_site_aniso_U_11
_atom_site_aniso_U_22
_atom_site_aniso_U_33
_atom_site_aniso_U_12
_atom_site_aniso_U_13
_atom_site_aniso_U_23
Mn1-a Mn 0.0122(9) 0.0111(7) 0.0091(6) 0.0044(10) 0.0055(10) -0.0002(6)
O1-a O 0.014(4) 0.025(4) 0.018(4) 0.008(5) 0.002(5) -0.013(3)
Mn1-b Mn 0.0136(9) 0.0116(8) 0.0029(5) -0.0022(11) -0.0017(10) 0.0013(6)
O1-b O 0.032(6) 0.019(4) 0.024(4) 0.009(7) -0.001(7) -0.003(3)
P1-1 P 0.0096(15) 0.0075(11) 0.0050(9) -0.0034(15) 0.0049(13) 0.0002(10)
O1-1 O 0.012(3) 0.020(4) 0.020(3) -0.005(3) 0.010(3) -0.008(3)
O1-2 O 0.023(4) 0.014(3) 0.005(2) -0.010(3) -0.001(2) 0.000(2)
O1-3 O 0.021(3) 0.020(3) 0.008(2) -0.005(4) 0.003(3) -0.002(2)
P1-2 P 0.0155(17) 0.0174(14) 0.0042(9) 0.003(2) 0.0056(15) 0.0032(11)
O1-4 O 0.009(2) 0.002(2) 0.009(2) -0.003(2) 0.007(2) -0.003(2)
O1-5 O 0.016(4) 0.030(4) 0.019(4) -0.006(3) -0.001(3) 0.000(4)
O1-6 O 0.044(5) 0.003(2) 0.019(3) -0.004(4) 0.020(4) -0.001(2)
S1 S 0.062(2) 0.0192(7) 0.0130(7) 0.0245(17) 0.000(3) 0.0002(10)
Mn2-a Mn 0.0141(11) 0.0119(10) 0.0164(10) -0.0015(11) 0.0057(10) -0.0028(10)
O2-a O 0.011(4) 0.010(4) 0.019(4) -0.004(4) 0.008(4) 0.004(3)
Mn2-b Mn 0.0168(10) 0.0139(10) 0.0066(6) -0.0002(11) -0.0001(9) 0.0007(8)
O2-b O 0.045(7) 0.046(8) 0.018(5) -0.020(8) -0.005(6) -0.006(5)
P2-1 P 0.0191(19) 0.024(2) 0.0074(14) -0.006(2) 0.0035(15) 0.0037(16)
O2-1 O 0.009(2) 0.002(2) 0.009(2) -0.003(2) 0.007(2) -0.003(2)
O2-2 O 0.016(4) 0.030(4) 0.019(4) -0.006(3) -0.001(3) 0.000(4)
O2-3 O 0.044(5) 0.003(2) 0.019(3) -0.004(4) 0.020(4) -0.001(2)
P2-2 P 0.0096(15) 0.0012(11) 0.0083(13) 0.0007(15) 0.0018(13) 0.0006(11)
O2-4 O 0.012(3) 0.020(4) 0.020(3) -0.005(3) 0.010(3) -0.008(3)
O2-5 O 0.023(4) 0.014(3) 0.005(2) -0.010(3) -0.001(2) 0.000(2)
O2-6 O 0.021(3) 0.020(3) 0.008(2) -0.005(4) 0.003(3) -0.002(2)
S2 S 0.0194(11) 0.0369(10) 0.0134(8) 0.0019(9) 0.0062(13) -0.0004(17)

loop_
_atom_type_symbol
_atom_type_scat_dispersion_real
_atom_type_scat_dispersion_imag
_atom_type_scat_source
C 0.0033 0.0016 'International Tables Vol C tables 4.2.6.8 and 6.1.1.1'
H 0.0000 0.0000 'International Tables Vol C tables 4.2.6.8 and 6.1.1.1'
Mn 0.3368 0.7283 'International Tables Vol C tables 4.2.6.8 and 6.1.1.1'
O 0.0106 0.0060 'International Tables Vol C tables 4.2.6.8 and 6.1.1.1'
P 0.1023 0.0942 'International Tables Vol C tables 4.2.6.8 and 6.1.1.1'
S 0.1246 0.1234 'International Tables Vol C tables 4.2.6.8 and 6.1.1.1'

loop_
_geom_angle_atom_site_label_1
_geom_angle_atom_site_label_2
_geom_angle_atom_site_label_3
_geom_angle_site_symmetry_1
_geom_angle_site_symmetry_3
_geom_angle
O1-a Mn1-a H1o1-a . . 15.12(12)
O1-a Mn1-a H2o1-a . . 15.12(13)
O1-a Mn1-a P1-1 . . 87.76(14)
O1-a Mn1-a O1-1 . . 88.1(4)
O1-a Mn1-a O1-2 . . 89.1(4)
O1-a Mn1-a O1-3 . 1_545 173.3(3)
O1-a Mn1-a O2-2 . . 91.6(5)
O1-a Mn1-a O2-4 . . 93.6(4)
H1o1-a Mn1-a H2o1-a . . 30.249(19)
H1o1-a Mn1-a P1-1 . . 73.38(9)
H1o1-a Mn1-a O1-1 . . 78.0(3)
H1o1-a Mn1-a O1-2 . . 74.4(3)
H1o1-a Mn1-a O1-3 . 1_545 158.2(3)
H1o1-a Mn1-a O2-2 . . 97.0(4)
H1o1-a Mn1-a O2-4 . . 105.8(4)
H2o1-a Mn1-a P1-1 . . 102.15(9)
H2o1-a Mn1-a O1-1 . . 98.2(4)
H2o1-a Mn1-a O1-2 . . 103.7(3)
H2o1-a Mn1-a O1-3 . 1_545 171.4(3)
H2o1-a Mn1-a O2-2 . . 86.1(4)
H2o1-a Mn1-a O2-4 . . 81.3(4)
P1-1 Mn1-a O1-1 . . 29.8(4)
P1-1 Mn1-a O1-2 . . 32.3(3)
P1-1 Mn1-a O1-3 . 1_545 85.7(2)
P1-1 Mn1-a O2-2 . . 129.1(5)
P1-1 Mn1-a O2-4 . . 126.6(4)
O1-1 Mn1-a O1-2 . . 62.1(5)
O1-1 Mn1-a O1-3 . 1_545 86.8(5)
O1-1 Mn1-a O2-2 . . 158.9(6)
O1-1 Mn1-a O2-4 . . 96.8(5)
O1-2 Mn1-a O1-3 . 1_545 84.8(5)
O1-2 Mn1-a O2-2 . . 96.8(6)
O1-2 Mn1-a O2-4 . . 158.7(5)
O1-3 Mn1-a O2-2 1_545 . 91.7(6)
O1-3 Mn1-a O2-4 1_545 . 91.3(6)
O2-2 Mn1-a O2-4 . . 104.2(6)
Mn1-a O1-a H1o1-a . . 120.0(5)
Mn1-a O1-a H2o1-a . . 120.0(2)
Mn1-a O1-a O2-2 . 1_565 114.0(4)
Mn1-a O1-a O2-3 . . 80.0(3)
H1o1-a O1-a H2o1-a . . 120.0(5)
H1o1-a O1-a O2-2 . 1_565 17.2(4)
H1o1-a O1-a O2-3 . . 79.0(4)
H2o1-a O1-a O2-2 . 1_565 123.3(4)
H2o1-a O1-a O2-3 . . 111.5(4)
O2-2 O1-a O2-3 1_565 . 61.7(4)
Mn1-a H1o1-a O1-a . . 44.9(4)
Mn1-a H1o1-a H2o1-a . . 74.88(7)
Mn1-a H1o1-a O2-2 . 1_565 124.9(4)
Mn1-a H1o1-a O2-3 . . 73.4(3)
Mn1-a H1o1-a O2-4 . 1_565 110.5(3)
O1-a H1o1-a H2o1-a . . 30.0(4)
O1-a H1o1-a O2-2 . 1_565 156.4(5)
O1-a H1o1-a O2-3 . . 85.0(4)
O1-a H1o1-a O2-4 . 1_565 115.3(4)
H2o1-a H1o1-a O2-2 . 1_565 148.1(3)
H2o1-a H1o1-a O2-3 . . 94.7(2)
H2o1-a H1o1-a O2-4 . 1_565 109.7(3)
O2-2 H1o1-a O2-3 1_565 . 71.4(5)
O2-2 H1o1-a O2-4 1_565 1_565 87.8(5)
O2-3 H1o1-a O2-4 . 1_565 155.5(4)
Mn1-a H2o1-a O1-a . . 44.9(2)
Mn1-a H2o1-a H1o1-a . . 74.88(7)
O1-a H2o1-a H1o1-a . . 30.00(19)
O1-b Mn1-b H1o1-b . . 15.11(12)
O1-b Mn1-b H2o1-b . 1_545 106.45(14)
O1-b Mn1-b H2o1-b . . 15.11(12)
O1-b Mn1-b P1-2 . . 86.98(15)
O1-b Mn1-b O1-4 . . 89.0(3)
O1-b Mn1-b O1-5 . . 87.2(4)
O1-b Mn1-b O1-6 . 1_545 173.1(3)
O1-b Mn1-b O2-1 . . 93.5(3)
O1-b Mn1-b O2-5 . 1_655 91.9(4)
H1o1-b Mn1-b H2o1-b . 1_545 91.54(6)
H1o1-b Mn1-b H2o1-b . . 30.222(5)
H1o1-b Mn1-b P1-2 . . 101.92(9)
H1o1-b Mn1-b O1-4 . . 102.7(3)
H1o1-b Mn1-b O1-5 . . 98.5(4)
H1o1-b Mn1-b O1-6 . 1_545 171.5(3)
H1o1-b Mn1-b O2-1 . . 85.7(3)
H1o1-b Mn1-b O2-5 . 1_655 81.1(4)
H2o1-b Mn1-b H2o1-b 1_545 . 121.32(6)
H2o1-b Mn1-b P1-2 1_545 . 166.54(6)
H2o1-b Mn1-b O1-4 1_545 . 142.6(3)
H2o1-b Mn1-b O1-5 1_545 . 146.1(4)
H2o1-b Mn1-b O1-6 1_545 1_545 80.5(2)
H2o1-b Mn1-b O2-1 1_545 . 49.9(3)
H2o1-b Mn1-b O2-5 1_545 1_655 54.8(4)
H2o1-b Mn1-b P1-2 . . 72.05(9)
H2o1-b Mn1-b O1-4 . . 75.3(3)
H2o1-b Mn1-b O1-5 . . 75.9(4)
H2o1-b Mn1-b O1-6 . 1_545 158.1(2)
H2o1-b Mn1-b O2-1 . . 101.2(3)
H2o1-b Mn1-b O2-5 . 1_655 102.7(4)
P1-2 Mn1-b O1-4 . . 33.6(3)
P1-2 Mn1-b O1-5 . . 32.5(4)
P1-2 Mn1-b O1-6 . 1_545 86.1(2)
P1-2 Mn1-b O2-1 . . 130.0(3)
P1-2 Mn1-b O2-5 . 1_655 127.3(4)
O1-4 Mn1-b O1-5 . . 66.1(5)
O1-4 Mn1-b O1-6 . 1_545 85.5(4)
O1-4 Mn1-b O2-1 . . 96.4(4)
O1-4 Mn1-b O2-5 . 1_655 160.8(5)
O1-5 Mn1-b O1-6 . 1_545 86.7(5)
O1-5 Mn1-b O2-1 . . 162.4(4)
O1-5 Mn1-b O2-5 . 1_655 94.8(5)
O1-6 Mn1-b O2-1 1_545 . 91.3(6)
O1-6 Mn1-b O2-5 1_545 1_655 91.9(6)
O2-1 Mn1-b O2-5 . 1_655 102.7(5)
Mn1-b O1-b H1o1-b . . 120.0(2)
Mn1-b O1-b H2o1-b . . 120.0(5)
Mn1-b O1-b O2-1 . 1_565 112.1(3)
Mn1-b O1-b O2-3 . . 80.6(3)
Mn1-b O1-b O2-6 . 1_655 82.0(3)
Mn1-b O1-b H1c2-3 . . 84.65(10)
Mn1-b O1-b H1c2-4 . 1_665 164.5(3)
H1o1-b O1-b H2o1-b . . 120.0(6)
H1o1-b O1-b O2-1 . 1_565 121.3(5)
H1o1-b O1-b O2-3 . . 100.3(5)
H1o1-b O1-b O2-6 . 1_655 85.0(4)
H1o1-b O1-b H1c2-3 . . 39.32(17)
H1o1-b O1-b H1c2-4 . 1_665 66.2(2)
H2o1-b O1-b O2-1 . 1_565 26.5(3)
H2o1-b O1-b O2-3 . . 89.1(4)
H2o1-b O1-b O2-6 . 1_655 103.1(5)
H2o1-b O1-b H1c2-3 . . 150.1(6)
H2o1-b O1-b H1c2-4 . 1_665 55.9(3)
O2-1 O1-b O2-3 1_565 . 62.6(3)
O2-1 O1-b O2-6 1_565 1_655 128.9(4)
O2-1 O1-b H1c2-3 1_565 . 132.3(3)
O2-1 O1-b H1c2-4 1_565 1_665 70.9(2)
O2-3 O1-b O2-6 . 1_655 162.2(4)
O2-3 O1-b H1c2-3 . . 77.9(3)
O2-3 O1-b H1c2-4 . 1_665 113.1(3)
O2-6 O1-b H1c2-3 1_655 . 96.5(3)
O2-6 O1-b H1c2-4 1_655 1_665 84.6(3)
H1c2-3 O1-b H1c2-4 . 1_665 104.7(2)
Mn1-b H1o1-b O1-b . . 44.9(2)
Mn1-b H1o1-b H2o1-b . . 74.89(7)
Mn1-b H1o1-b O2-6 . 1_655 73.8(2)
Mn1-b H1o1-b C2-3 . . 94.87(16)
Mn1-b H1o1-b H1c2-3 . . 86.62(6)
Mn1-b H1o1-b C2-4 . 1_655 95.19(17)
Mn1-b H1o1-b H1c2-4 . 1_655 82.24(6)
Mn1-b H1o1-b H1c2-4 . 1_665 140.002(17)
O1-b H1o1-b H2o1-b . . 30.0(2)
O1-b H1o1-b O2-6 . 1_655 79.2(4)
O1-b H1o1-b C2-3 . . 128.4(3)
O1-b H1o1-b H1c2-3 . . 127.5(2)
O1-b H1o1-b C2-4 . 1_655 136.8(3)
O1-b H1o1-b H1c2-4 . 1_655 126.9(2)
O1-b H1o1-b H1c2-4 . 1_665 97.6(2)
H2o1-b H1o1-b O2-6 . 1_655 86.7(2)
H2o1-b H1o1-b C2-3 . . 142.07(14)
H2o1-b H1o1-b H1c2-3 . . 150.94(4)
H2o1-b H1o1-b C2-4 . 1_655 159.0(2)
H2o1-b H1o1-b H1c2-4 . 1_655 156.556(17)
H2o1-b H1o1-b H1c2-4 . 1_665 68.72(6)
O2-6 H1o1-b C2-3 1_655 . 126.1(3)
O2-6 H1o1-b H1c2-3 1_655 . 109.8(2)
O2-6 H1o1-b C2-4 1_655 1_655 72.7(3)
O2-6 H1o1-b H1c2-4 1_655 1_655 82.0(2)
O2-6 H1o1-b H1c2-4 1_655 1_665 87.9(2)
C2-3 H1o1-b H1c2-3 . . 16.70(14)
C2-3 H1o1-b C2-4 . 1_655 55.8(2)
C2-3 H1o1-b H1c2-4 . 1_655 44.08(14)
C2-3 H1o1-b H1c2-4 . 1_665 124.12(16)
H1c2-3 H1o1-b C2-4 . 1_655 42.29(16)
H1c2-3 H1o1-b H1c2-4 . 1_655 28.01(3)
H1c2-3 H1o1-b H1c2-4 . 1_665 133.34(5)
C2-4 H1o1-b H1c2-4 1_655 1_655 18.80(12)
C2-4 H1o1-b H1c2-4 1_655 1_665 113.13(14)
H1c2-4 H1o1-b H1c2-4 1_655 1_665 130.87(6)
Mn1-b H2o1-b Mn1-b . 1_565 121.32(6)
Mn1-b H2o1-b O1-b . . 44.9(4)
Mn1-b H2o1-b H1o1-b . . 74.89(7)
Mn1-b H2o1-b O2-1 . 1_565 119.9(3)
Mn1-b H2o1-b O2-5 . 1_665 116.0(3)
Mn1-b H2o1-b H1c2-3 . 1_565 164.955(10)
Mn1-b H2o1-b H1c2-4 . 1_665 149.74(2)
Mn1-b H2o1-b O1-b 1_565 . 163.8(5)
Mn1-b H2o1-b H1o1-b 1_565 . 160.968(16)
Mn1-b H2o1-b O2-1 1_565 1_565 44.7(3)
Mn1-b H2o1-b O2-5 1_565 1_665 44.8(3)
Mn1-b H2o1-b H1c2-3 1_565 1_565 72.81(6)
Mn1-b H2o1-b H1c2-4 1_565 1_665 81.51(6)
O1-b H2o1-b H1o1-b . . 30.0(4)
O1-b H2o1-b O2-1 . 1_565 144.2(4)
O1-b H2o1-b O2-5 . 1_665 127.4(5)
O1-b H2o1-b H1c2-3 . 1_565 122.0(4)
O1-b H2o1-b H1c2-4 . 1_665 108.6(4)
H1o1-b H2o1-b O2-1 . 1_565 139.2(3)
H1o1-b H2o1-b O2-5 . 1_665 121.4(3)
H1o1-b H2o1-b H1c2-3 . 1_565 92.30(7)
H1o1-b H2o1-b H1c2-4 . 1_665 79.93(7)
O2-1 H2o1-b O2-5 1_565 1_665 88.0(4)
O2-1 H2o1-b H1c2-3 1_565 1_565 65.2(3)
O2-1 H2o1-b H1c2-4 1_565 1_665 90.2(3)
O2-5 H2o1-b H1c2-3 1_665 1_565 77.3(3)
O2-5 H2o1-b H1c2-4 1_665 1_665 64.5(3)
H1c2-3 H2o1-b H1c2-4 1_565 1_665 27.72(4)
Mn1-a P1-1 O1-1 . . 48.6(5)
Mn1-a P1-1 O1-2 . . 53.9(5)
Mn1-a P1-1 O1-3 . . 127.2(3)
Mn1-a P1-1 C1-1 . . 122.9(5)
Mn1-a P1-1 C1-3 . . 98.73(18)
Mn1-a P1-1 H1c1-3 . . 80.20(11)
O1-1 P1-1 O1-2 . . 102.5(7)
O1-1 P1-1 O1-3 . . 112.8(9)
O1-1 P1-1 C1-1 . . 108.9(7)
O1-1 P1-1 C1-3 . . 92.6(5)
O1-1 P1-1 H1c1-3 . . 78.1(5)
O1-2 P1-1 O1-3 . . 113.0(8)
O1-2 P1-1 C1-1 . . 109.6(7)
O1-2 P1-1 C1-3 . . 97.0(5)
O1-2 P1-1 H1c1-3 . . 88.6(5)
O1-3 P1-1 C1-1 . . 109.7(6)
O1-3 P1-1 C1-3 . . 133.8(4)
O1-3 P1-1 H1c1-3 . . 151.5(4)
C1-1 P1-1 C1-3 . . 24.2(5)
C1-1 P1-1 H1c1-3 . . 42.9(5)
C1-3 P1-1 H1c1-3 . . 18.78(13)
Mn1-a O1-1 P1-1 . . 101.6(7)
Mn1-a O1-1 O1-2 . . 61.6(5)
Mn1-a O1-1 O1-3 . . 116.2(6)
Mn1-a O1-1 C1-1 . . 116.3(7)
Mn1-a O1-1 Mn2-a . . 120.9(6)
Mn1-a O1-1 H2o2-a . 1_545 95.0(5)
P1-1 O1-1 O1-2 . . 40.0(5)
P1-1 O1-1 O1-3 . . 33.7(5)
P1-1 O1-1 C1-1 . . 39.4(5)
P1-1 O1-1 Mn2-a . . 122.4(8)
P1-1 O1-1 H2o2-a . 1_545 134.5(7)
O1-2 O1-1 O1-3 . . 63.4(6)
O1-2 O1-1 C1-1 . . 65.6(6)
O1-2 O1-1 Mn2-a . . 145.9(7)
O1-2 O1-1 H2o2-a . 1_545 132.4(7)
O1-3 O1-1 C1-1 . . 62.9(5)
O1-3 O1-1 Mn2-a . . 90.1(6)
O1-3 O1-1 H2o2-a . 1_545 147.2(6)
C1-1 O1-1 Mn2-a . . 122.7(6)
C1-1 O1-1 H2o2-a . 1_545 95.4(5)
Mn2-a O1-1 H2o2-a . 1_545 81.5(4)
Mn1-a O1-2 P1-1 . . 93.8(7)
Mn1-a O1-2 O1-1 . . 56.4(5)
Mn1-a O1-2 O1-3 . . 109.1(6)
Mn1-a O1-2 C1-1 . . 109.3(6)
Mn1-a O1-2 Mn2-b . . 119.6(5)
Mn1-a O1-2 H1o2-b . 1_545 100.6(5)
P1-1 O1-2 O1-1 . . 37.5(5)
P1-1 O1-2 O1-3 . . 32.5(5)
P1-1 O1-2 C1-1 . . 37.9(4)
P1-1 O1-2 Mn2-b . . 123.2(9)
P1-1 O1-2 H1o2-b . 1_545 141.7(6)
O1-1 O1-2 O1-3 . . 60.2(6)
O1-1 O1-2 C1-1 . . 62.3(5)
O1-1 O1-2 Mn2-b . . 140.2(8)
O1-1 O1-2 H1o2-b . 1_545 139.3(7)
O1-3 O1-2 C1-1 . . 60.9(5)
O1-3 O1-2 Mn2-b . . 91.0(6)
O1-3 O1-2 H1o2-b . 1_545 149.7(6)
C1-1 O1-2 Mn2-b . . 129.6(7)
C1-1 O1-2 H1o2-b . 1_545 103.9(5)
Mn2-b O1-2 H1o2-b . 1_545 79.3(4)
Mn1-a O1-3 P1-1 1_565 . 138.4(5)
Mn1-a O1-3 O1-1 1_565 . 114.3(6)
Mn1-a O1-3 O1-2 1_565 . 115.8(5)
Mn1-a O1-3 C1-1 1_565 . 176.4(7)
Mn1-a O1-3 H1c1-3 1_565 1_565 112.4(4)
Mn1-a O1-3 O2-a 1_565 . 93.5(5)
Mn1-a O1-3 O2-b 1_565 . 93.8(5)
Mn1-a O1-3 H2o2-b 1_565 . 106.3(6)
P1-1 O1-3 O1-1 . . 33.5(5)
P1-1 O1-3 O1-2 . . 34.4(5)
P1-1 O1-3 C1-1 . . 38.8(4)
P1-1 O1-3 H1c1-3 . 1_565 108.5(4)
P1-1 O1-3 O2-a . . 95.2(7)
P1-1 O1-3 O2-b . . 94.5(8)
P1-1 O1-3 H2o2-b . . 90.6(7)
O1-1 O1-3 O1-2 . . 56.5(5)
O1-1 O1-3 C1-1 . . 62.1(5)
O1-1 O1-3 H1c1-3 . 1_565 118.9(6)
O1-1 O1-3 O2-a . . 72.4(5)
O1-1 O1-3 O2-b . . 124.4(6)
O1-1 O1-3 H2o2-b . . 123.6(6)
O1-2 O1-3 C1-1 . . 63.2(4)
O1-2 O1-3 H1c1-3 . 1_565 127.1(5)
O1-2 O1-3 O2-a . . 127.6(6)
O1-2 O1-3 O2-b . . 68.4(5)
O1-2 O1-3 H2o2-b . . 71.5(5)
C1-1 O1-3 H1c1-3 . 1_565 69.9(4)
C1-1 O1-3 O2-a . . 84.8(5)
C1-1 O1-3 O2-b . . 89.0(5)
C1-1 O1-3 H2o2-b . . 76.9(5)
H1c1-3 O1-3 O2-a 1_565 . 67.6(4)
H1c1-3 O1-3 O2-b 1_565 . 88.4(4)
H1c1-3 O1-3 H2o2-b 1_565 . 75.4(3)
O2-a O1-3 O2-b . . 155.9(4)
O2-a O1-3 H2o2-b . . 142.5(3)
O2-b O1-3 H2o2-b . . 15.41(16)
Mn1-b P1-2 O1-4 . . 54.5(4)
Mn1-b P1-2 O1-5 . . 52.1(6)
Mn1-b P1-2 O1-6 . . 130.2(4)
Mn1-b P1-2 C1-2 . . 118.8(3)
Mn1-b P1-2 C1-4 . . 96.33(18)
Mn1-b P1-2 H1c1-4 . . 77.25(11)
O1-4 P1-2 O1-5 . . 106.5(8)
O1-4 P1-2 O1-6 . . 112.5(9)
O1-4 P1-2 C1-2 . . 106.2(6)
O1-4 P1-2 C1-4 . . 94.8(4)
O1-4 P1-2 H1c1-4 . . 84.1(4)
O1-5 P1-2 O1-6 . . 114.4(9)
O1-5 P1-2 C1-2 . . 105.7(7)
O1-5 P1-2 C1-4 . . 91.0(6)
O1-5 P1-2 H1c1-4 . . 79.0(6)
O1-6 P1-2 C1-2 . . 111.0(5)
O1-6 P1-2 C1-4 . . 133.4(4)
O1-6 P1-2 H1c1-4 . . 152.4(4)
C1-2 P1-2 C1-4 . . 22.5(3)
C1-2 P1-2 H1c1-4 . . 41.6(3)
C1-4 P1-2 H1c1-4 . . 19.08(13)
Mn1-b O1-4 P1-2 . . 91.9(5)
Mn1-b O1-4 O1-5 . . 55.8(4)
Mn1-b O1-4 O1-6 . . 109.5(5)
Mn1-b O1-4 C1-2 . . 106.5(5)
Mn1-b O1-4 Mn2-b . . 116.8(5)
Mn1-b O1-4 H1o2-b . 1_545 87.6(4)
P1-2 O1-4 O1-5 . . 36.2(5)
P1-2 O1-4 O1-6 . . 32.8(5)
P1-2 O1-4 C1-2 . . 39.1(4)
P1-2 O1-4 Mn2-b . . 124.3(6)
P1-2 O1-4 H1o2-b . 1_545 133.4(7)
O1-5 O1-4 O1-6 . . 60.6(6)
O1-5 O1-4 C1-2 . . 61.0(5)
O1-5 O1-4 Mn2-b . . 138.2(6)
O1-5 O1-4 H1o2-b . 1_545 122.0(6)
O1-6 O1-4 C1-2 . . 61.7(4)
O1-6 O1-4 Mn2-b . . 91.5(6)
O1-6 O1-4 H1o2-b . 1_545 155.2(5)
C1-2 O1-4 Mn2-b . . 134.9(5)
C1-2 O1-4 H1o2-b . 1_545 96.9(4)
Mn2-b O1-4 H1o2-b . 1_545 96.6(5)
Mn1-b O1-5 P1-2 . . 95.4(8)
Mn1-b O1-5 O1-4 . . 58.1(5)
Mn1-b O1-5 O1-6 . . 111.7(8)
Mn1-b O1-5 C1-2 . . 109.7(6)
Mn1-b O1-5 Mn2-a . 1_655 118.0(6)
Mn1-b O1-5 H2o2-a . 1_645 93.6(6)
P1-2 O1-5 O1-4 . . 37.3(5)
P1-2 O1-5 O1-6 . . 32.3(5)
P1-2 O1-5 C1-2 . . 39.9(4)
P1-2 O1-5 Mn2-a . 1_655 124.0(10)
P1-2 O1-5 H2o2-a . 1_645 140.7(8)
O1-4 O1-5 O1-6 . . 60.9(6)
O1-4 O1-5 C1-2 . . 62.6(5)
O1-4 O1-5 Mn2-a . 1_655 140.9(8)
O1-4 O1-5 H2o2-a . 1_645 133.4(7)
O1-6 O1-5 C1-2 . . 62.4(4)
O1-6 O1-5 Mn2-a . 1_655 91.8(7)
O1-6 O1-5 H2o2-a . 1_645 153.0(8)
C1-2 O1-5 Mn2-a . 1_655 131.6(8)
C1-2 O1-5 H2o2-a . 1_645 101.3(6)
Mn2-a O1-5 H2o2-a 1_655 1_645 83.8(5)
Mn1-b O1-6 P1-2 1_565 . 135.8(5)
Mn1-b O1-6 O1-4 1_565 . 114.5(6)
Mn1-b O1-6 O1-5 1_565 . 113.3(6)
Mn1-b O1-6 C1-2 1_565 . 173.2(5)
Mn1-b O1-6 H1c1-4 1_565 1_565 113.1(4)
Mn1-b O1-6 O2-a 1_565 1_655 90.8(6)
Mn1-b O1-6 H1o2-b 1_565 . 83.2(5)
P1-2 O1-6 O1-4 . . 34.7(5)
P1-2 O1-6 O1-5 . . 33.3(5)
P1-2 O1-6 C1-2 . . 37.5(3)
P1-2 O1-6 H1c1-4 . 1_565 110.7(5)
P1-2 O1-6 O2-a . 1_655 94.1(9)
P1-2 O1-6 H1o2-b . . 109.9(9)
O1-4 O1-6 O1-5 . . 58.5(5)
O1-4 O1-6 C1-2 . . 61.0(4)
O1-4 O1-6 H1c1-4 . 1_565 125.7(5)
O1-4 O1-6 O2-a . 1_655 126.3(6)
O1-4 O1-6 H1o2-b . . 81.5(6)
O1-5 O1-6 C1-2 . . 60.1(4)
O1-5 O1-6 H1c1-4 . 1_565 120.8(7)
O1-5 O1-6 O2-a . 1_655 68.1(6)
O1-5 O1-6 H1o2-b . . 140.0(7)
C1-2 O1-6 H1c1-4 . 1_565 73.3(3)
C1-2 O1-6 O2-a . 1_655 88.3(6)
C1-2 O1-6 H1o2-b . . 100.7(5)
H1c1-4 O1-6 O2-a 1_565 1_655 76.6(5)
H1c1-4 O1-6 H1o2-b 1_565 . 79.7(4)
O2-a O1-6 H1o2-b 1_655 . 151.0(4)
C1-1 S1 C1-2 2_655 . 91.9(5)
C1-1 S1 C1-3 2_655 2_655 30.7(5)
C1-1 S1 C1-3 2_655 2_665 115.4(5)
C1-1 S1 H1c1-3 2_655 2_665 95.7(5)
C1-1 S1 C1-4 2_655 . 63.7(5)
C1-1 S1 C1-4 2_655 1_565 145.5(6)
C1-1 S1 H1c1-4 2_655 1_565 159.5(6)
C1-2 S1 C1-3 . 2_655 61.2(3)
C1-2 S1 C1-3 . 2_665 146.2(4)
C1-2 S1 H1c1-3 . 2_665 156.2(5)
C1-2 S1 C1-4 . . 28.3(3)
C1-2 S1 C1-4 . 1_565 117.1(3)
C1-2 S1 H1c1-4 . 1_565 97.5(3)
C1-3 S1 C1-3 2_655 2_665 143.9(3)
C1-3 S1 H1c1-3 2_655 2_665 124.3(3)
C1-3 S1 C1-4 2_655 . 33.0(3)
C1-3 S1 C1-4 2_655 1_565 164.1(3)
C1-3 S1 H1c1-4 2_655 1_565 153.5(2)
C1-3 S1 H1c1-3 2_665 2_665 19.80(19)
C1-3 S1 C1-4 2_665 . 164.2(3)
C1-3 S1 C1-4 2_665 1_565 31.1(3)
C1-3 S1 H1c1-4 2_665 1_565 50.40(18)
H1c1-3 S1 C1-4 2_665 . 152.2(3)
H1c1-3 S1 C1-4 2_665 1_565 50.3(2)
H1c1-3 S1 H1c1-4 2_665 1_565 68.86(10)
C1-4 S1 C1-4 . 1_565 144.2(3)
C1-4 S1 H1c1-4 . 1_565 125.1(2)
C1-4 S1 H1c1-4 1_565 1_565 19.61(17)
P1-1 C1-1 O1-1 . . 31.7(4)
P1-1 C1-1 O1-2 . . 32.5(4)
P1-1 C1-1 O1-3 . . 31.4(3)
P1-1 C1-1 S1 . 2_655 126.5(8)
P1-1 C1-1 C1-2 . 2_655 170.1(9)
P1-1 C1-1 C1-3 . . 123.4(9)
P1-1 C1-1 H1c1-3 . . 100.8(6)
P1-1 C1-1 H1c1-3 . 1_565 81.9(5)
P1-1 C1-1 C1-4 . 2_655 156.8(8)
O1-1 C1-1 O1-2 . . 52.0(5)
O1-1 C1-1 O1-3 . . 55.0(5)
O1-1 C1-1 S1 . 2_655 145.8(8)
O1-1 C1-1 C1-2 . 2_655 157.7(8)
O1-1 C1-1 C1-3 . . 100.7(9)
O1-1 C1-1 H1c1-3 . . 78.7(5)
O1-1 C1-1 H1c1-3 . 1_565 97.4(5)
O1-1 C1-1 C1-4 . 2_655 133.3(7)
O1-2 C1-1 O1-3 . . 55.9(5)
O1-2 C1-1 S1 . 2_655 129.9(8)
O1-2 C1-1 C1-2 . 2_655 145.3(8)
O1-2 C1-1 C1-3 . . 104.5(8)
O1-2 C1-1 H1c1-3 . . 86.3(5)
O1-2 C1-1 H1c1-3 . 1_565 103.0(5)
O1-2 C1-1 C1-4 . 2_655 129.5(7)
O1-3 C1-1 S1 . 2_655 95.9(6)
O1-3 C1-1 C1-2 . 2_655 140.6(6)
O1-3 C1-1 C1-3 . . 154.5(9)
O1-3 C1-1 H1c1-3 . . 131.7(6)
O1-3 C1-1 H1c1-3 . 1_565 50.7(3)
O1-3 C1-1 C1-4 . 2_655 171.3(7)
S1 C1-1 C1-2 2_655 2_655 44.7(4)
S1 C1-1 C1-3 2_655 . 109.6(8)
S1 C1-1 H1c1-3 2_655 . 132.4(7)
S1 C1-1 H1c1-3 2_655 1_565 48.8(4)
S1 C1-1 C1-4 2_655 2_655 75.4(5)
C1-2 C1-1 C1-3 2_655 . 64.9(6)
C1-2 C1-1 H1c1-3 2_655 . 87.8(5)
C1-2 C1-1 H1c1-3 2_655 1_565 91.1(4)
C1-2 C1-1 C1-4 2_655 2_655 30.8(3)
C1-3 C1-1 H1c1-3 . . 22.8(4)
C1-3 C1-1 H1c1-3 . 1_565 152.5(8)
C1-3 C1-1 C1-4 . 2_655 34.2(5)
H1c1-3 C1-1 H1c1-3 . 1_565 164.8(8)
H1c1-3 C1-1 C1-4 . 2_655 57.0(4)
H1c1-3 C1-1 C1-4 1_565 2_655 121.3(5)
P1-2 C1-2 O1-4 . . 34.7(4)
P1-2 C1-2 O1-5 . . 34.4(4)
P1-2 C1-2 O1-6 . . 31.5(3)
P1-2 C1-2 S1 . . 122.4(5)
P1-2 C1-2 C1-1 . 2_655 165.8(6)
P1-2 C1-2 C1-3 . 2_655 161.1(5)
P1-2 C1-2 C1-4 . . 125.9(7)
P1-2 C1-2 H1c1-4 . . 102.2(4)
P1-2 C1-2 H1c1-4 . 1_565 77.3(3)
O1-4 C1-2 O1-5 . . 56.4(5)
O1-4 C1-2 O1-6 . . 57.3(4)
O1-4 C1-2 S1 . . 129.1(6)
O1-4 C1-2 C1-1 . 2_655 149.4(7)
O1-4 C1-2 C1-3 . 2_655 134.7(5)
O1-4 C1-2 C1-4 . . 105.3(7)
O1-4 C1-2 H1c1-4 . . 84.4(4)
O1-4 C1-2 H1c1-4 . 1_565 98.3(4)
O1-5 C1-2 O1-6 . . 57.5(5)
O1-5 C1-2 S1 . . 140.5(6)
O1-5 C1-2 C1-1 . 2_655 152.8(8)
O1-5 C1-2 C1-3 . 2_655 131.0(6)
O1-5 C1-2 C1-4 . . 101.3(7)
O1-5 C1-2 H1c1-4 . . 80.5(5)
O1-5 C1-2 H1c1-4 . 1_565 96.0(4)
O1-6 C1-2 S1 . . 91.3(4)
O1-6 C1-2 C1-1 . 2_655 134.4(5)
O1-6 C1-2 C1-3 . 2_655 166.8(5)
O1-6 C1-2 C1-4 . . 157.2(6)
O1-6 C1-2 H1c1-4 . . 133.6(4)
O1-6 C1-2 H1c1-4 . 1_565 45.9(2)
S1 C1-2 C1-1 . 2_655 43.4(4)
S1 C1-2 C1-3 . 2_655 76.4(3)
S1 C1-2 C1-4 . . 111.6(6)
S1 C1-2 H1c1-4 . . 135.1(4)
S1 C1-2 H1c1-4 . 1_565 46.7(2)
C1-1 C1-2 C1-3 2_655 2_655 33.0(4)
C1-1 C1-2 C1-4 2_655 . 68.3(6)
C1-1 C1-2 H1c1-4 2_655 . 92.0(4)
C1-1 C1-2 H1c1-4 2_655 1_565 88.7(4)
C1-3 C1-2 C1-4 2_655 . 35.4(4)
C1-3 C1-2 H1c1-4 2_655 . 59.1(3)
C1-3 C1-2 H1c1-4 2_655 1_565 121.1(4)
C1-4 C1-2 H1c1-4 . . 23.7(4)
C1-4 C1-2 H1c1-4 . 1_565 155.8(7)
H1c1-4 C1-2 H1c1-4 . 1_565 173.5(6)
P1-1 C1-3 S1 . 2_645 136.3(3)
P1-1 C1-3 S1 . 2_655 71.87(17)
P1-1 C1-3 C1-1 . . 32.4(6)
P1-1 C1-3 C1-2 . 2_655 114.2(3)
P1-1 C1-3 H1c1-3 . . 91.2(5)
P1-1 C1-3 C1-4 . 2_655 145.1(4)
P1-1 C1-3 H1c1-4 . 2_655 165.9(3)
S1 C1-3 S1 2_645 2_655 143.9(4)
S1 C1-3 C1-1 2_645 . 162.4(7)
S1 C1-3 C1-2 2_645 2_655 104.9(4)
S1 C1-3 H1c1-3 2_645 . 51.8(3)
S1 C1-3 C1-4 2_645 2_655 74.1(3)
S1 C1-3 H1c1-4 2_645 2_655 52.52(14)
S1 C1-3 C1-1 2_655 . 39.7(6)
S1 C1-3 C1-2 2_655 2_655 42.4(2)
S1 C1-3 H1c1-3 2_655 . 163.0(6)
S1 C1-3 C1-4 2_655 2_655 73.6(3)
S1 C1-3 H1c1-4 2_655 2_655 95.7(3)
C1-1 C1-3 C1-2 . 2_655 82.0(6)
C1-1 C1-3 H1c1-3 . . 123.3(9)
C1-1 C1-3 C1-4 . 2_655 113.3(7)
C1-1 C1-3 H1c1-4 . 2_655 135.4(7)
C1-2 C1-3 H1c1-3 2_655 . 154.5(6)
C1-2 C1-3 C1-4 2_655 2_655 31.4(3)
C1-2 C1-3 H1c1-4 2_655 2_655 53.6(3)
H1c1-3 C1-3 C1-4 . 2_655 123.3(6)
H1c1-3 C1-3 H1c1-4 . 2_655 101.2(4)
C1-4 C1-3 H1c1-4 2_655 2_655 22.2(2)
P1-1 H1c1-3 O1-3 . 1_545 80.2(2)
P1-1 H1c1-3 S1 . 2_645 155.87(18)
P1-1 H1c1-3 C1-1 . 1_545 138.9(2)
P1-1 H1c1-3 C1-1 . . 36.3(3)
P1-1 H1c1-3 C1-3 . . 70.0(4)
P1-1 H1c1-3 C1-4 . 2_655 104.36(16)
P1-1 H1c1-3 H1c1-4 . 2_655 126.21(7)
P1-1 H1c1-3 O2-a . 1_545 90.48(13)
P1-1 H1c1-3 H1o2-a . 1_545 104.57(10)
P1-1 H1c1-3 H2o2-a . 1_545 76.18(10)
O1-3 H1c1-3 S1 1_545 2_645 91.9(2)
O1-3 H1c1-3 C1-1 1_545 1_545 59.4(3)
O1-3 H1c1-3 C1-1 1_545 . 115.6(4)
O1-3 H1c1-3 C1-3 1_545 . 145.8(5)
O1-3 H1c1-3 C1-4 1_545 2_655 160.1(4)
O1-3 H1c1-3 H1c1-4 1_545 2_655 145.8(3)
O1-3 H1c1-3 O2-a 1_545 1_545 63.9(4)
O1-3 H1c1-3 H1o2-a 1_545 1_545 73.8(4)
O1-3 H1c1-3 H2o2-a 1_545 1_545 68.5(4)
S1 H1c1-3 C1-1 2_645 1_545 35.5(3)
S1 H1c1-3 C1-1 2_645 . 139.1(4)
S1 H1c1-3 C1-3 2_645 . 108.4(5)
S1 H1c1-3 C1-4 2_645 2_655 76.00(17)
S1 H1c1-3 H1c1-4 2_645 2_655 54.86(7)
S1 H1c1-3 O2-a 2_645 1_545 106.60(15)
S1 H1c1-3 H1o2-a 2_645 1_545 94.91(14)
S1 H1c1-3 H2o2-a 2_645 1_545 122.23(13)
C1-1 H1c1-3 C1-1 1_545 . 164.8(6)
C1-1 H1c1-3 C1-3 1_545 . 143.7(6)
C1-1 H1c1-3 C1-4 1_545 2_655 111.3(3)
C1-1 H1c1-3 H1c1-4 1_545 2_655 89.6(2)
C1-1 H1c1-3 O2-a 1_545 1_545 79.1(3)
C1-1 H1c1-3 H1o2-a 1_545 1_545 73.1(3)
C1-1 H1c1-3 H2o2-a 1_545 1_545 94.4(3)
C1-1 H1c1-3 C1-3 . . 33.8(6)
C1-1 H1c1-3 C1-4 . 2_655 68.3(4)
C1-1 H1c1-3 H1c1-4 . 2_655 90.4(4)
C1-1 H1c1-3 O2-a . 1_545 112.5(5)
C1-1 H1c1-3 H1o2-a . 1_545 120.6(5)
C1-1 H1c1-3 H2o2-a . 1_545 96.7(5)
C1-3 H1c1-3 C1-4 . 2_655 34.5(5)
C1-3 H1c1-3 H1c1-4 . 2_655 56.6(4)
C1-3 H1c1-3 O2-a . 1_545 130.7(4)
C1-3 H1c1-3 H1o2-a . 1_545 129.0(4)
C1-3 H1c1-3 H2o2-a . 1_545 117.8(5)
C1-4 H1c1-3 H1c1-4 2_655 2_655 22.15(14)
C1-4 H1c1-3 O2-a 2_655 1_545 134.4(2)
C1-4 H1c1-3 H1o2-a 2_655 1_545 122.23(17)
C1-4 H1c1-3 H2o2-a 2_655 1_545 131.25(18)
H1c1-4 H1c1-3 O2-a 2_655 1_545 128.15(11)
H1c1-4 H1c1-3 H1o2-a 2_655 1_545 112.91(6)
H1c1-4 H1c1-3 H2o2-a 2_655 1_545 133.05(6)
O2-a H1c1-3 H1o2-a 1_545 1_545 15.68(10)
O2-a H1c1-3 H2o2-a 1_545 1_545 15.79(7)
H1o2-a H1c1-3 H2o2-a 1_545 1_545 28.39(3)
P1-2 C1-4 S1 . 1_545 139.7(3)
P1-2 C1-4 S1 . . 71.65(18)
P1-2 C1-4 C1-1 . 2_655 112.5(4)
P1-2 C1-4 C1-2 . . 31.6(4)
P1-2 C1-4 C1-3 . 2_655 144.8(3)
P1-2 C1-4 H1c1-3 . 2_655 166.5(3)
P1-2 C1-4 H1c1-4 . . 91.8(6)
S1 C1-4 S1 1_545 . 144.2(3)
S1 C1-4 C1-1 1_545 2_655 105.9(4)
S1 C1-4 C1-2 1_545 . 166.2(8)
S1 C1-4 C1-3 1_545 2_655 74.8(3)
S1 C1-4 H1c1-3 1_545 2_655 53.71(15)
S1 C1-4 H1c1-4 1_545 . 49.9(3)
S1 C1-4 C1-1 . 2_655 40.9(4)
S1 C1-4 C1-2 . . 40.1(4)
S1 C1-4 C1-3 . 2_655 73.4(3)
S1 C1-4 H1c1-3 . 2_655 95.6(3)
S1 C1-4 H1c1-4 . . 162.7(7)
C1-1 C1-4 C1-2 2_655 . 80.9(6)
C1-1 C1-4 C1-3 2_655 2_655 32.5(4)
C1-1 C1-4 H1c1-3 2_655 2_655 54.7(4)
C1-1 C1-4 H1c1-4 2_655 . 155.6(7)
C1-2 C1-4 C1-3 . 2_655 113.2(6)
C1-2 C1-4 H1c1-3 . 2_655 135.3(6)
C1-2 C1-4 H1c1-4 . . 123.4(9)
C1-3 C1-4 H1c1-3 2_655 2_655 22.2(2)
C1-3 C1-4 H1c1-4 2_655 . 123.4(6)
H1c1-3 C1-4 H1c1-4 2_655 . 101.3(5)
P1-2 H1c1-4 O1-6 . 1_545 83.2(2)
P1-2 H1c1-4 S1 . 1_545 167.12(19)
P1-2 H1c1-4 C1-2 . 1_545 143.87(18)
P1-2 H1c1-4 C1-2 . . 36.2(2)
P1-2 H1c1-4 C1-3 . 2_655 103.58(17)
P1-2 H1c1-4 H1c1-3 . 2_655 125.61(7)
P1-2 H1c1-4 C1-4 . . 69.1(5)
P1-2 H1c1-4 H1o2-a . 1_645 99.83(11)
O1-6 H1c1-4 S1 1_545 1_545 95.3(2)
O1-6 H1c1-4 C1-2 1_545 1_545 60.8(3)
O1-6 H1c1-4 C1-2 1_545 . 119.1(3)
O1-6 H1c1-4 C1-3 1_545 2_655 171.9(3)
O1-6 H1c1-4 H1c1-3 1_545 2_655 151.2(2)
O1-6 H1c1-4 C1-4 1_545 . 151.8(5)
O1-6 H1c1-4 H1o2-a 1_545 1_645 70.1(5)
S1 H1c1-4 C1-2 1_545 1_545 35.78(16)
S1 H1c1-4 C1-2 1_545 . 141.7(2)
S1 H1c1-4 C1-3 1_545 2_655 77.08(17)
S1 H1c1-4 H1c1-3 1_545 2_655 56.28(9)
S1 H1c1-4 C1-4 1_545 . 110.5(4)
S1 H1c1-4 H1o2-a 1_545 1_645 91.60(15)
C1-2 H1c1-4 C1-2 1_545 . 173.5(4)
C1-2 H1c1-4 C1-3 1_545 2_655 112.1(2)
C1-2 H1c1-4 H1c1-3 1_545 2_655 90.34(15)
C1-2 H1c1-4 C1-4 1_545 . 146.2(5)
C1-2 H1c1-4 H1o2-a 1_545 1_645 72.0(2)
C1-2 H1c1-4 C1-3 . 2_655 67.4(3)
C1-2 H1c1-4 H1c1-3 . 2_655 89.5(2)
C1-2 H1c1-4 C1-4 . . 32.9(5)
C1-2 H1c1-4 H1o2-a . 1_645 114.4(3)
C1-3 H1c1-4 H1c1-3 2_655 2_655 22.16(15)
C1-3 H1c1-4 C1-4 2_655 . 34.5(5)
C1-3 H1c1-4 H1o2-a 2_655 1_645 112.59(19)
H1c1-3 H1c1-4 C1-4 2_655 . 56.6(5)
H1c1-3 H1c1-4 H1o2-a 2_655 1_645 102.88(6)
C1-4 H1c1-4 H1o2-a . 1_645 118.7(4)
O1-1 Mn2-a O1-5 . 1_455 102.9(6)
O1-1 Mn2-a O2-a . . 93.4(4)
O1-1 Mn2-a H1o2-a . . 84.7(3)
O1-1 Mn2-a H2o2-a . . 101.9(4)
O1-1 Mn2-a P2-2 . 1_565 127.3(3)
O1-1 Mn2-a O2-4 . 1_565 96.3(5)
O1-1 Mn2-a O2-5 . 1_565 159.7(5)
O1-1 Mn2-a O2-6 . . 89.2(6)
O1-5 Mn2-a O2-a 1_455 . 89.1(4)
O1-5 Mn2-a H1o2-a 1_455 . 79.2(4)
O1-5 Mn2-a H2o2-a 1_455 . 99.2(4)
O1-5 Mn2-a P2-2 1_455 1_565 129.8(5)
O1-5 Mn2-a O2-4 1_455 1_565 160.8(6)
O1-5 Mn2-a O2-5 1_455 1_565 97.4(6)
O1-5 Mn2-a O2-6 1_455 . 94.0(6)
O2-a Mn2-a H1o2-a . . 15.04(12)
O2-a Mn2-a H2o2-a . . 15.04(12)
O2-a Mn2-a P2-2 . 1_565 88.49(16)
O2-a Mn2-a O2-4 . 1_565 89.9(4)
O2-a Mn2-a O2-5 . 1_565 85.6(4)
O2-a Mn2-a O2-6 . . 175.4(3)
H1o2-a Mn2-a H2o2-a . . 30.079(3)
H1o2-a Mn2-a P2-2 . 1_565 103.51(10)
H1o2-a Mn2-a O2-4 . 1_565 103.0(4)
H1o2-a Mn2-a O2-5 . 1_565 97.9(3)
H1o2-a Mn2-a O2-6 . . 169.5(3)
H2o2-a Mn2-a P2-2 . 1_565 73.46(10)
H2o2-a Mn2-a O2-4 . 1_565 76.7(4)
H2o2-a Mn2-a O2-5 . 1_565 73.3(4)
H2o2-a Mn2-a O2-6 . . 160.4(3)
P2-2 Mn2-a O2-4 1_565 1_565 31.0(4)
P2-2 Mn2-a O2-5 1_565 1_565 32.4(3)
P2-2 Mn2-a O2-6 1_565 . 86.9(3)
O2-4 Mn2-a O2-5 1_565 1_565 63.4(5)
O2-4 Mn2-a O2-6 1_565 . 86.1(5)
O2-5 Mn2-a O2-6 1_565 . 90.7(5)
O1-3 O2-a O1-6 . 1_455 161.3(3)
O1-3 O2-a H1c1-3 . 1_565 48.5(2)
O1-3 O2-a Mn2-a . . 78.6(2)
O1-3 O2-a H1o2-a . . 97.4(4)
O1-3 O2-a H2o2-a . . 93.9(3)
O1-6 O2-a H1c1-3 1_455 1_565 149.3(3)
O1-6 O2-a Mn2-a 1_455 . 82.6(2)
O1-6 O2-a H1o2-a 1_455 . 91.5(4)
O1-6 O2-a H2o2-a 1_455 . 95.8(4)
H1c1-3 O2-a Mn2-a 1_565 . 125.64(17)
H1c1-3 O2-a H1o2-a 1_565 . 65.2(4)
H1c1-3 O2-a H2o2-a 1_565 . 80.6(4)
Mn2-a O2-a H1o2-a . . 120.0(2)
Mn2-a O2-a H2o2-a . . 120.0(6)
H1o2-a O2-a H2o2-a . . 120.0(6)
H1c1-3 H1o2-a H1c1-4 1_565 1_465 122.59(6)
H1c1-3 H1o2-a Mn2-a 1_565 . 116.31(7)
H1c1-3 H1o2-a O2-a 1_565 . 99.1(3)
H1c1-3 H1o2-a H2o2-a 1_565 . 84.47(5)
H1c1-4 H1o2-a Mn2-a 1_465 . 116.33(6)
H1c1-4 H1o2-a O2-a 1_465 . 102.0(3)
H1c1-4 H1o2-a H2o2-a 1_465 . 88.29(6)
Mn2-a H1o2-a O2-a . . 45.0(2)
Mn2-a H1o2-a H2o2-a . . 74.96(6)
O2-a H1o2-a H2o2-a . . 30.0(2)
O1-1 H2o2-a O1-5 1_565 1_465 88.5(5)
O1-1 H2o2-a H1c1-3 1_565 1_565 67.2(3)
O1-1 H2o2-a Mn2-a 1_565 . 114.0(3)
O1-1 H2o2-a O2-a 1_565 . 135.8(4)
O1-1 H2o2-a H1o2-a 1_565 . 133.7(3)
O1-5 H2o2-a H1c1-3 1_465 1_565 132.5(4)
O1-5 H2o2-a Mn2-a 1_465 . 117.7(4)
O1-5 H2o2-a O2-a 1_465 . 134.7(5)
O1-5 H2o2-a H1o2-a 1_465 . 129.2(3)
H1c1-3 H2o2-a Mn2-a 1_565 . 109.43(4)
H1c1-3 H2o2-a O2-a 1_565 . 83.6(4)
H1c1-3 H2o2-a H1o2-a 1_565 . 67.15(5)
Mn2-a H2o2-a O2-a . . 45.0(4)
Mn2-a H2o2-a H1o2-a . . 74.96(7)
O2-a H2o2-a H1o2-a . . 30.0(4)
O1-2 Mn2-b O1-4 . . 102.6(5)
O1-2 Mn2-b O2-b . . 92.4(4)
O1-2 Mn2-b H1o2-b . . 107.5(4)
O1-2 Mn2-b H2o2-b . . 77.3(4)
O1-2 Mn2-b P2-1 . 1_565 127.8(4)
O1-2 Mn2-b O2-1 . 1_565 160.0(5)
O1-2 Mn2-b O2-2 . 1_565 95.7(5)
O1-2 Mn2-b O2-3 . . 90.4(6)
O1-4 Mn2-b O2-b . . 91.3(4)
O1-4 Mn2-b H1o2-b . . 89.6(3)
O1-4 Mn2-b H2o2-b . . 93.0(3)
O1-4 Mn2-b P2-1 . 1_565 129.5(3)
O1-4 Mn2-b O2-1 . 1_565 97.3(4)
O1-4 Mn2-b O2-2 . 1_565 161.3(4)
O1-4 Mn2-b O2-3 . . 93.3(6)
O2-b Mn2-b H1o2-b . . 15.18(12)
O2-b Mn2-b H2o2-b . . 15.18(12)
O2-b Mn2-b P2-1 . 1_565 88.9(2)
O2-b Mn2-b O2-1 . 1_565 88.9(3)
O2-b Mn2-b O2-2 . 1_565 91.8(4)
O2-b Mn2-b O2-3 . . 174.0(4)
H1o2-b Mn2-b H2o2-b . . 30.36(4)
H1o2-b Mn2-b P2-1 . 1_565 78.40(15)
H1o2-b Mn2-b O2-1 . 1_565 74.2(3)
H1o2-b Mn2-b O2-2 . 1_565 88.6(4)
H1o2-b Mn2-b O2-3 . . 160.8(4)
H2o2-b Mn2-b P2-1 . 1_565 99.38(15)
H2o2-b Mn2-b O2-1 . 1_565 103.6(3)
H2o2-b Mn2-b O2-2 . 1_565 94.8(4)
H2o2-b Mn2-b O2-3 . . 167.2(5)
P2-1 Mn2-b O2-1 1_565 1_565 32.3(3)
P2-1 Mn2-b O2-2 1_565 1_565 32.1(4)
P2-1 Mn2-b O2-3 1_565 . 85.2(3)
O2-1 Mn2-b O2-2 1_565 1_565 64.3(5)
O2-1 Mn2-b O2-3 1_565 . 86.6(5)
O2-2 Mn2-b O2-3 1_565 . 82.6(6)
O1-3 O2-b Mn2-b . . 79.1(3)
O1-3 O2-b H1o2-b . . 133.2(5)
O1-3 O2-b H2o2-b . . 60.4(5)
Mn2-b O2-b H1o2-b . . 120.0(5)
Mn2-b O2-b H2o2-b . . 120.0(4)
H1o2-b O2-b H2o2-b . . 120.0(6)
O1-2 H1o2-b O1-4 1_565 1_565 78.8(4)
O1-2 H1o2-b O1-6 1_565 . 149.3(3)
O1-2 H1o2-b Mn2-b 1_565 . 101.2(3)
O1-2 H1o2-b O2-b 1_565 . 92.0(5)
O1-2 H1o2-b H2o2-b 1_565 . 84.9(3)
O1-4 H1o2-b O1-6 1_565 . 75.9(4)
O1-4 H1o2-b Mn2-b 1_565 . 122.7(3)
O1-4 H1o2-b O2-b 1_565 . 163.2(6)
O1-4 H1o2-b H2o2-b 1_565 . 158.0(3)
O1-6 H1o2-b Mn2-b . . 78.5(3)
O1-6 H1o2-b O2-b . . 107.5(4)
O1-6 H1o2-b H2o2-b . . 123.7(2)
Mn2-b H1o2-b O2-b . . 44.8(4)
Mn2-b H1o2-b H2o2-b . . 74.82(8)
O2-b H1o2-b H2o2-b . . 30.0(4)
O1-3 H2o2-b Mn2-b . . 77.2(2)
O1-3 H2o2-b O2-b . . 104.2(5)
O1-3 H2o2-b H1o2-b . . 119.6(2)
Mn2-b H2o2-b O2-b . . 44.8(3)
Mn2-b H2o2-b H1o2-b . . 74.82(9)
O2-b H2o2-b H1o2-b . . 30.0(3)
Mn2-b P2-1 O2-1 1_545 . 51.7(4)
Mn2-b P2-1 O2-2 1_545 . 56.6(7)
Mn2-b P2-1 O2-3 1_545 . 129.9(5)
Mn2-b P2-1 C2-2 1_545 . 121.5(5)
Mn2-b P2-1 C2-3 1_545 . 117.1(2)
Mn2-b P2-1 H1c2-3 1_545 . 109.7(2)
O2-1 P2-1 O2-2 . . 108.1(8)
O2-1 P2-1 O2-3 . . 113.0(9)
O2-1 P2-1 C2-2 . . 106.4(6)
O2-1 P2-1 C2-3 . . 83.1(4)
O2-1 P2-1 H1c2-3 . . 67.2(4)
O2-2 P2-1 O2-3 . . 114.5(10)
O2-2 P2-1 C2-2 . . 105.7(8)
O2-2 P2-1 C2-3 . . 128.8(7)
O2-2 P2-1 H1c2-3 . . 141.3(6)
O2-3 P2-1 C2-2 . . 108.6(6)
O2-3 P2-1 C2-3 . . 105.1(6)
O2-3 P2-1 H1c2-3 . . 101.6(7)
C2-2 P2-1 C2-3 . . 27.9(4)
C2-2 P2-1 H1c2-3 . . 46.6(4)
C2-3 P2-1 H1c2-3 . . 18.7(2)
Mn1-b O2-1 O1-b . 1_545 94.0(4)
Mn1-b O2-1 H2o1-b . 1_545 85.4(4)
Mn1-b O2-1 Mn2-b . 1_545 121.6(5)
Mn1-b O2-1 P2-1 . . 123.5(7)
Mn1-b O2-1 O2-2 . . 144.5(6)
Mn1-b O2-1 O2-3 . . 91.2(6)
Mn1-b O2-1 C2-2 . . 126.1(5)
Mn1-b O2-1 H1c2-3 . . 88.4(3)
O1-b O2-1 H2o1-b 1_545 1_545 9.23(11)
O1-b O2-1 Mn2-b 1_545 1_545 85.7(4)
O1-b O2-1 P2-1 1_545 . 132.4(6)
O1-b O2-1 O2-2 1_545 . 120.8(6)
O1-b O2-1 O2-3 1_545 . 154.3(5)
O1-b O2-1 C2-2 1_545 . 95.8(4)
O1-b O2-1 H1c2-3 1_545 . 70.4(2)
H2o1-b O2-1 Mn2-b 1_545 1_545 93.0(4)
H2o1-b O2-1 P2-1 1_545 . 136.9(7)
H2o1-b O2-1 O2-2 1_545 . 129.7(6)
H2o1-b O2-1 O2-3 1_545 . 151.4(5)
H2o1-b O2-1 C2-2 1_545 . 98.2(4)
H2o1-b O2-1 H1c2-3 1_545 . 66.8(2)
Mn2-b O2-1 P2-1 1_545 . 96.1(5)
Mn2-b O2-1 O2-2 1_545 . 60.4(5)
Mn2-b O2-1 O2-3 1_545 . 112.7(5)
Mn2-b O2-1 C2-2 1_545 . 112.0(5)
Mn2-b O2-1 H1c2-3 1_545 . 143.3(5)
P2-1 O2-1 O2-2 . . 35.7(5)
P2-1 O2-1 O2-3 . . 32.8(5)
P2-1 O2-1 C2-2 . . 39.7(4)
P2-1 O2-1 H1c2-3 . . 81.5(5)
O2-2 O2-1 O2-3 . . 60.7(6)
O2-2 O2-1 C2-2 . . 61.5(5)
O2-2 O2-1 H1c2-3 . . 108.4(5)
O2-3 O2-1 C2-2 . . 61.4(5)
O2-3 O2-1 H1c2-3 . . 84.7(4)
C2-2 O2-1 H1c2-3 . . 46.9(3)
Mn1-a O2-2 O1-a . 1_545 93.5(5)
Mn1-a O2-2 H1o1-a . 1_545 87.7(5)
Mn1-a O2-2 Mn2-b . 1_545 116.8(6)
Mn1-a O2-2 P2-1 . . 122.8(10)
Mn1-a O2-2 O2-1 . . 137.6(8)
Mn1-a O2-2 O2-3 . . 90.7(7)
Mn1-a O2-2 C2-2 . . 132.6(8)
O1-a O2-2 H1o1-a 1_545 1_545 6.35(14)
O1-a O2-2 Mn2-b 1_545 1_545 87.1(5)
O1-a O2-2 P2-1 1_545 . 139.3(8)
O1-a O2-2 O2-1 1_545 . 124.5(7)
O1-a O2-2 O2-3 1_545 . 160.4(7)
O1-a O2-2 C2-2 1_545 . 102.4(6)
H1o1-a O2-2 Mn2-b 1_545 1_545 92.1(6)
H1o1-a O2-2 P2-1 1_545 . 143.1(9)
H1o1-a O2-2 O2-1 1_545 . 130.8(8)
H1o1-a O2-2 O2-3 1_545 . 158.2(8)
H1o1-a O2-2 C2-2 1_545 . 104.6(6)
Mn2-b O2-2 P2-1 1_545 . 91.3(7)
Mn2-b O2-2 O2-1 1_545 . 55.3(4)
Mn2-b O2-2 O2-3 1_545 . 108.0(7)
Mn2-b O2-2 C2-2 1_545 . 108.5(6)
P2-1 O2-2 O2-1 . . 36.1(5)
P2-1 O2-2 O2-3 . . 32.2(6)
P2-1 O2-2 C2-2 . . 40.3(5)
O2-1 O2-2 O2-3 . . 60.3(6)
O2-1 O2-2 C2-2 . . 62.4(5)
O2-3 O2-2 C2-2 . . 61.6(5)
O1-a O2-3 H1o1-a . . 16.05(12)
O1-a O2-3 O1-b . . 158.4(5)
O1-a O2-3 Mn2-b . . 93.3(6)
O1-a O2-3 P2-1 . . 95.8(9)
O1-a O2-3 O2-1 . . 127.1(6)
O1-a O2-3 O2-2 . . 68.3(6)
O1-a O2-3 C2-2 . . 90.7(6)
H1o1-a O2-3 O1-b . . 147.3(4)
H1o1-a O2-3 Mn2-b . . 81.4(5)
H1o1-a O2-3 P2-1 . . 111.8(10)
H1o1-a O2-3 O2-1 . . 142.2(7)
H1o1-a O2-3 O2-2 . . 83.3(6)
H1o1-a O2-3 C2-2 . . 103.5(6)
O1-b O2-3 Mn2-b . . 90.9(6)
O1-b O2-3 P2-1 . . 96.0(8)
O1-b O2-3 O2-1 . . 69.9(5)
O1-b O2-3 O2-2 . . 127.8(6)
O1-b O2-3 C2-2 . . 87.0(5)
Mn2-b O2-3 P2-1 . . 135.3(7)
Mn2-b O2-3 O2-1 . . 112.0(7)
Mn2-b O2-3 O2-2 . . 116.3(6)
Mn2-b O2-3 C2-2 . . 173.8(7)
P2-1 O2-3 O2-1 . . 34.3(5)
P2-1 O2-3 O2-2 . . 33.3(5)
P2-1 O2-3 C2-2 . . 39.3(4)
O2-1 O2-3 O2-2 . . 58.9(5)
O2-1 O2-3 C2-2 . . 61.8(5)
O2-2 O2-3 C2-2 . . 61.1(5)
Mn2-a P2-2 O2-4 1_545 . 54.1(5)
Mn2-a P2-2 O2-5 1_545 . 51.6(6)
Mn2-a P2-2 O2-6 1_545 . 131.1(5)
Mn2-a P2-2 C2-1 1_545 . 123.2(4)
Mn2-a P2-2 C2-4 1_545 . 113.57(18)
Mn2-a P2-2 H1c2-4 1_545 . 100.18(14)
O2-4 P2-2 O2-5 . . 105.7(8)
O2-4 P2-2 O2-6 . . 111.8(9)
O2-4 P2-2 C2-1 . . 115.2(7)
O2-4 P2-2 C2-4 . . 129.3(6)
O2-4 P2-2 H1c2-4 . . 133.3(6)
O2-5 P2-2 O2-6 . . 112.6(8)
O2-5 P2-2 C2-1 . . 106.2(7)
O2-5 P2-2 C2-4 . . 84.3(6)
O2-5 P2-2 H1c2-4 . . 65.2(5)
O2-6 P2-2 C2-1 . . 105.4(6)
O2-6 P2-2 C2-4 . . 109.2(6)
O2-6 P2-2 H1c2-4 . . 113.8(7)
C2-1 P2-2 C2-4 . . 22.8(4)
C2-1 P2-2 H1c2-4 . . 41.8(4)
C2-4 P2-2 H1c2-4 . . 19.18(16)
Mn1-a O2-4 H1o1-a . 1_545 76.4(4)
Mn1-a O2-4 Mn2-a . 1_545 117.2(7)
Mn1-a O2-4 P2-2 . . 125.8(9)
Mn1-a O2-4 O2-5 . . 138.9(7)
Mn1-a O2-4 O2-6 . . 91.4(7)
Mn1-a O2-4 C2-1 . . 133.7(7)
H1o1-a O2-4 Mn2-a 1_545 1_545 95.4(5)
H1o1-a O2-4 P2-2 1_545 . 146.3(9)
H1o1-a O2-4 O2-5 1_545 . 140.6(7)
H1o1-a O2-4 O2-6 1_545 . 151.1(6)
H1o1-a O2-4 C2-1 1_545 . 110.6(5)
Mn2-a O2-4 P2-2 1_545 . 94.9(6)
Mn2-a O2-4 O2-5 1_545 . 56.9(4)
Mn2-a O2-4 O2-6 1_545 . 113.5(6)
Mn2-a O2-4 C2-1 1_545 . 107.8(6)
P2-2 O2-4 O2-5 . . 38.1(5)
P2-2 O2-4 O2-6 . . 34.4(5)
P2-2 O2-4 C2-1 . . 35.8(5)
O2-5 O2-4 O2-6 . . 62.5(6)
O2-5 O2-4 C2-1 . . 61.6(5)
O2-6 O2-4 C2-1 . . 59.8(5)
Mn1-b O2-5 H2o1-b 1_455 1_445 80.4(4)
Mn1-b O2-5 Mn2-a 1_455 1_545 122.1(5)
Mn1-b O2-5 P2-2 1_455 . 126.9(9)
Mn1-b O2-5 O2-4 1_455 . 145.2(8)
Mn1-b O2-5 O2-6 1_455 . 94.4(6)
Mn1-b O2-5 C2-1 1_455 . 124.5(7)
Mn1-b O2-5 H1c2-4 1_455 . 97.2(5)
H2o1-b O2-5 Mn2-a 1_445 1_545 93.2(5)
H2o1-b O2-5 P2-2 1_445 . 137.3(7)
H2o1-b O2-5 O2-4 1_445 . 133.7(7)
H2o1-b O2-5 O2-6 1_445 . 150.5(7)
H2o1-b O2-5 C2-1 1_445 . 98.6(5)
H2o1-b O2-5 H1c2-4 1_445 . 59.2(3)
Mn2-a O2-5 P2-2 1_545 . 95.9(7)
Mn2-a O2-5 O2-4 1_545 . 59.7(5)
Mn2-a O2-5 O2-6 1_545 . 113.7(7)
Mn2-a O2-5 C2-1 1_545 . 113.4(6)
Mn2-a O2-5 H1c2-4 1_545 . 128.2(6)
P2-2 O2-5 O2-4 . . 36.3(5)
P2-2 O2-5 O2-6 . . 33.2(5)
P2-2 O2-5 C2-1 . . 40.0(4)
P2-2 O2-5 H1c2-4 . . 83.0(5)
O2-4 O2-5 O2-6 . . 59.9(6)
O2-4 O2-5 C2-1 . . 65.7(5)
O2-4 O2-5 H1c2-4 . . 106.7(5)
O2-6 O2-5 C2-1 . . 60.5(5)
O2-6 O2-5 H1c2-4 . . 93.2(5)
C2-1 O2-5 H1c2-4 . . 43.5(4)
O1-b O2-6 H1o1-b 1_455 1_455 15.84(16)
O1-b O2-6 Mn2-a 1_455 . 88.0(5)
O1-b O2-6 P2-2 1_455 . 94.9(8)
O1-b O2-6 O2-4 1_455 . 125.9(6)
O1-b O2-6 O2-5 1_455 . 68.8(5)
O1-b O2-6 C2-1 1_455 . 84.5(5)
H1o1-b O2-6 Mn2-a 1_455 . 102.6(6)
H1o1-b O2-6 P2-2 1_455 . 88.7(7)
H1o1-b O2-6 O2-4 1_455 . 122.3(6)
H1o1-b O2-6 O2-5 1_455 . 69.7(5)
H1o1-b O2-6 C2-1 1_455 . 70.5(5)
Mn2-a O2-6 P2-2 . . 135.7(7)
Mn2-a O2-6 O2-4 . . 116.0(7)
Mn2-a O2-6 O2-5 . . 110.7(5)
Mn2-a O2-6 C2-1 . . 171.2(8)
P2-2 O2-6 O2-4 . . 33.8(5)
P2-2 O2-6 O2-5 . . 34.3(5)
P2-2 O2-6 C2-1 . . 41.0(4)
O2-4 O2-6 O2-5 . . 57.6(5)
O2-4 O2-6 C2-1 . . 65.7(5)
O2-5 O2-6 C2-1 . . 62.3(5)
C2-1 S2 C2-2 2_656 . 93.5(6)
C2-1 S2 C2-3 2_656 . 60.4(5)
C2-1 S2 C2-4 2_656 2_656 28.5(5)
C2-2 S2 C2-3 . . 33.2(4)
C2-2 S2 C2-4 . 2_656 65.1(4)
C2-3 S2 C2-4 . 2_656 32.4(3)
P2-2 C2-1 O2-4 . . 29.0(4)
P2-2 C2-1 O2-5 . . 33.8(4)
P2-2 C2-1 O2-6 . . 33.5(4)
P2-2 C2-1 S2 . 2_656 124.6(8)
P2-2 C2-1 C2-2 . 2_656 165.8(7)
P2-2 C2-1 C2-3 . 2_656 157.0(7)
P2-2 C2-1 C2-4 . . 124.7(8)
P2-2 C2-1 H1c2-4 . . 101.2(5)
O2-4 C2-1 O2-5 . . 52.7(5)
O2-4 C2-1 O2-6 . . 54.5(5)
O2-4 C2-1 S2 . 2_656 102.3(6)
O2-4 C2-1 C2-2 . 2_656 141.5(6)
O2-4 C2-1 C2-3 . 2_656 167.2(7)
O2-4 C2-1 C2-4 . . 140.5(8)
O2-4 C2-1 H1c2-4 . . 117.4(5)
O2-5 C2-1 O2-6 . . 57.2(5)
O2-5 C2-1 S2 . 2_656 154.9(8)
O2-5 C2-1 C2-2 . 2_656 160.3(7)
O2-5 C2-1 C2-3 . 2_656 126.4(6)
O2-5 C2-1 C2-4 . . 92.0(7)
O2-5 C2-1 H1c2-4 . . 68.1(4)
O2-6 C2-1 S2 . 2_656 112.8(7)
O2-6 C2-1 C2-2 . 2_656 139.0(6)
O2-6 C2-1 C2-3 . 2_656 137.6(7)
O2-6 C2-1 C2-4 . . 125.1(8)
O2-6 C2-1 H1c2-4 . . 109.5(6)
S2 C2-1 C2-2 2_656 2_656 41.6(4)
S2 C2-1 C2-3 2_656 2_656 77.4(5)
S2 C2-1 C2-4 2_656 . 110.7(8)
S2 C2-1 H1c2-4 2_656 . 133.6(7)
C2-2 C2-1 C2-3 2_656 2_656 35.9(4)
C2-2 C2-1 C2-4 2_656 . 69.3(7)
C2-2 C2-1 H1c2-4 2_656 . 93.0(6)
C2-3 C2-1 C2-4 2_656 . 34.5(5)
C2-3 C2-1 H1c2-4 2_656 . 58.5(4)
C2-4 C2-1 H1c2-4 . . 24.0(4)
P2-1 C2-2 O2-1 . . 33.9(4)
P2-1 C2-2 O2-2 . . 34.0(4)
P2-1 C2-2 O2-3 . . 32.1(4)
P2-1 C2-2 S2 . . 130.6(7)
P2-1 C2-2 C2-1 . 2_656 168.3(7)
P2-1 C2-2 C2-3 . . 117.7(9)
P2-1 C2-2 H1c2-3 . . 96.7(6)
P2-1 C2-2 C2-4 . 2_656 152.1(7)
O2-1 C2-2 O2-2 . . 56.1(5)
O2-1 C2-2 O2-3 . . 56.9(5)
O2-1 C2-2 S2 . . 162.0(6)
O2-1 C2-2 C2-1 . 2_656 152.6(6)
O2-1 C2-2 C2-3 . . 88.8(7)
O2-1 C2-2 H1c2-3 . . 68.6(4)
O2-1 C2-2 C2-4 . 2_656 121.9(6)
O2-2 C2-2 O2-3 . . 57.4(5)
O2-2 C2-2 S2 . . 105.9(6)
O2-2 C2-2 C2-1 . 2_656 149.1(7)
O2-2 C2-2 C2-3 . . 144.2(9)
O2-2 C2-2 H1c2-3 . . 124.7(6)
O2-2 C2-2 C2-4 . 2_656 165.1(7)
O2-3 C2-2 S2 . . 115.3(7)
O2-3 C2-2 C2-1 . 2_656 136.3(6)
O2-3 C2-2 C2-3 . . 111.8(8)
O2-3 C2-2 H1c2-3 . . 95.0(6)
O2-3 C2-2 C2-4 . 2_656 136.0(6)
S2 C2-2 C2-1 . 2_656 45.0(4)
S2 C2-2 C2-3 . . 109.2(7)
S2 C2-2 H1c2-3 . . 129.4(5)
S2 C2-2 C2-4 . 2_656 75.5(5)
C2-1 C2-2 C2-3 2_656 . 64.3(6)
C2-1 C2-2 H1c2-3 2_656 . 85.0(4)
C2-1 C2-2 C2-4 2_656 2_656 30.6(4)
C2-3 C2-2 H1c2-3 . . 20.9(4)
C2-3 C2-2 C2-4 . 2_656 34.5(5)
H1c2-3 C2-2 C2-4 . 2_656 55.4(3)
H1o1-b C2-3 P2-1 . . 75.3(2)
H1o1-b C2-3 S2 . . 122.00(19)
H1o1-b C2-3 C2-1 . 2_656 130.7(4)
H1o1-b C2-3 C2-2 . . 103.0(6)
H1o1-b C2-3 H1c2-3 . . 42.9(2)
H1o1-b C2-3 H1c2-3 . 2_756 91.0(2)
H1o1-b C2-3 C2-4 . 1_655 63.9(2)
H1o1-b C2-3 C2-4 . 2_656 128.7(4)
H1o1-b C2-3 H1c2-4 . 1_655 65.3(2)
H1o1-b C2-3 H1c2-4 . 2_656 119.3(3)
P2-1 C2-3 S2 . . 71.3(2)
P2-1 C2-3 C2-1 . 2_656 113.4(4)
P2-1 C2-3 C2-2 . . 34.5(5)
P2-1 C2-3 H1c2-3 . . 91.0(5)
P2-1 C2-3 H1c2-3 . 2_756 166.3(3)
P2-1 C2-3 C2-4 . 1_655 123.8(4)
P2-1 C2-3 C2-4 . 2_656 143.6(6)
P2-1 C2-3 H1c2-4 . 1_655 110.2(4)
P2-1 C2-3 H1c2-4 . 2_656 164.3(4)
S2 C2-3 C2-1 . 2_656 42.2(3)
S2 C2-3 C2-2 . . 37.7(5)
S2 C2-3 H1c2-3 . . 160.7(5)
S2 C2-3 H1c2-3 . 2_756 118.0(4)
S2 C2-3 C2-4 . 1_655 164.4(4)
S2 C2-3 C2-4 . 2_656 72.4(5)
S2 C2-3 H1c2-4 . 1_655 172.3(2)
S2 C2-3 H1c2-4 . 2_656 94.7(4)
C2-1 C2-3 C2-2 2_656 . 79.8(7)
C2-1 C2-3 H1c2-3 2_656 . 153.3(6)
C2-1 C2-3 H1c2-3 2_656 2_756 76.0(4)
C2-1 C2-3 C2-4 2_656 1_655 122.3(4)
C2-1 C2-3 C2-4 2_656 2_656 30.9(5)
C2-1 C2-3 H1c2-4 2_656 1_655 136.2(4)
C2-1 C2-3 H1c2-4 2_656 2_656 53.5(4)
C2-2 C2-3 H1c2-3 . . 125.4(9)
C2-2 C2-3 H1c2-3 . 2_756 155.7(7)
C2-2 C2-3 C2-4 . 1_655 157.9(7)
C2-2 C2-3 C2-4 . 2_656 109.2(8)
C2-2 C2-3 H1c2-4 . 1_655 142.0(7)
C2-2 C2-3 H1c2-4 . 2_656 130.3(7)
H1c2-3 C2-3 H1c2-3 . 2_756 78.2(4)
H1c2-3 C2-3 C2-4 . 1_655 33.0(3)
H1c2-3 C2-3 C2-4 . 2_656 125.4(7)
H1c2-3 C2-3 H1c2-4 . 1_655 24.7(2)
H1c2-3 C2-3 H1c2-4 . 2_656 103.8(5)
H1c2-3 C2-3 C2-4 2_756 1_655 46.4(2)
H1c2-3 C2-3 C2-4 2_756 2_656 47.6(4)
H1c2-3 C2-3 H1c2-4 2_756 1_655 62.07(18)
H1c2-3 C2-3 H1c2-4 2_756 2_656 29.07(10)
C2-4 C2-3 C2-4 1_655 2_656 92.6(5)
C2-4 C2-3 H1c2-4 1_655 1_655 17.57(18)
C2-4 C2-3 H1c2-4 1_655 2_656 70.8(3)
C2-4 C2-3 H1c2-4 2_656 1_655 105.3(5)
C2-4 C2-3 H1c2-4 2_656 2_656 22.6(3)
H1c2-4 C2-3 H1c2-4 1_655 2_656 82.8(2)
O1-b H1c2-3 H1o1-b . . 13.21(9)
O1-b H1c2-3 H2o1-b . 1_545 95.03(12)
O1-b H1c2-3 P2-1 . . 71.30(14)
O1-b H1c2-3 O2-1 . . 67.8(3)
O1-b H1c2-3 C2-2 . . 99.0(3)
O1-b H1c2-3 C2-3 . . 121.7(3)
O1-b H1c2-3 C2-3 . 2_756 110.23(17)
O1-b H1c2-3 H1c2-3 . 2_756 120.14(10)
O1-b H1c2-3 C2-4 . 1_655 94.8(2)
O1-b H1c2-3 C2-4 . 2_656 135.78(16)
O1-b H1c2-3 H1c2-4 . 1_655 99.72(11)
O1-b H1c2-3 H1c2-4 . 2_656 141.73(10)
H1o1-b H1c2-3 H2o1-b . 1_545 106.00(6)
H1o1-b H1c2-3 P2-1 . . 81.53(12)
H1o1-b H1c2-3 O2-1 . . 80.9(2)
H1o1-b H1c2-3 C2-2 . . 104.4(3)
H1o1-b H1c2-3 C2-3 . . 120.4(2)
H1o1-b H1c2-3 C2-3 . 2_756 98.71(13)
H1o1-b H1c2-3 H1c2-3 . 2_756 107.11(4)
H1o1-b H1c2-3 C2-4 . 1_655 87.93(18)
H1o1-b H1c2-3 C2-4 . 2_656 126.46(12)
H1o1-b H1c2-3 H1c2-4 . 1_655 97.69(5)
H1o1-b H1c2-3 H1c2-4 . 2_656 128.99(2)
H2o1-b H1c2-3 P2-1 1_545 . 76.24(12)
H2o1-b H1c2-3 O2-1 1_545 . 48.0(2)
H2o1-b H1c2-3 C2-2 1_545 . 97.1(3)
H2o1-b H1c2-3 C2-3 1_545 . 116.0(3)
H2o1-b H1c2-3 C2-3 1_545 2_756 112.75(15)
H2o1-b H1c2-3 H1c2-3 1_545 2_756 125.73(4)
H2o1-b H1c2-3 C2-4 1_545 1_655 87.6(2)
H2o1-b H1c2-3 C2-4 1_545 2_656 127.17(13)
H2o1-b H1c2-3 H1c2-4 1_545 1_655 64.12(6)
H2o1-b H1c2-3 H1c2-4 1_545 2_656 121.60(5)
P2-1 H1c2-3 O2-1 . . 31.3(3)
P2-1 H1c2-3 C2-2 . . 36.7(3)
P2-1 H1c2-3 C2-3 . . 70.3(4)
P2-1 H1c2-3 C2-3 . 2_756 170.3(2)
P2-1 H1c2-3 H1c2-3 . 2_756 150.14(12)
P2-1 H1c2-3 C2-4 . 1_655 157.3(3)
P2-1 H1c2-3 C2-4 . 2_656 103.4(2)
P2-1 H1c2-3 H1c2-4 . 1_655 138.59(12)
P2-1 H1c2-3 H1c2-4 . 2_656 124.51(12)
O2-1 H1c2-3 C2-2 . . 64.5(4)
O2-1 H1c2-3 C2-3 . . 97.0(5)
O2-1 H1c2-3 C2-3 . 2_756 158.4(3)
O2-1 H1c2-3 H1c2-3 . 2_756 171.6(2)
O2-1 H1c2-3 C2-4 . 1_655 127.2(4)
O2-1 H1c2-3 C2-4 . 2_656 128.7(3)
O2-1 H1c2-3 H1c2-4 . 1_655 107.4(3)
O2-1 H1c2-3 H1c2-4 . 2_656 145.0(3)
C2-2 H1c2-3 C2-3 . . 33.7(5)
C2-2 H1c2-3 C2-3 . 2_756 135.2(3)
C2-2 H1c2-3 H1c2-3 . 2_756 114.4(3)
C2-2 H1c2-3 C2-4 . 1_655 164.9(4)
C2-2 H1c2-3 C2-4 . 2_656 66.7(3)
C2-2 H1c2-3 H1c2-4 . 1_655 154.5(3)
C2-2 H1c2-3 H1c2-4 . 2_656 87.9(3)
C2-3 H1c2-3 C2-3 . 2_756 101.6(5)
C2-3 H1c2-3 H1c2-3 . 2_756 81.0(4)
C2-3 H1c2-3 C2-4 . 1_655 131.9(5)
C2-3 H1c2-3 C2-4 . 2_656 33.1(5)
C2-3 H1c2-3 H1c2-4 . 1_655 137.6(3)
C2-3 H1c2-3 H1c2-4 . 2_656 54.4(4)
C2-3 H1c2-3 H1c2-3 2_756 2_756 20.8(2)
C2-3 H1c2-3 C2-4 2_756 1_655 31.7(4)
C2-3 H1c2-3 C2-4 2_756 2_656 68.6(3)
C2-3 H1c2-3 H1c2-4 2_756 1_655 51.06(19)
C2-3 H1c2-3 H1c2-4 2_756 2_656 48.3(2)
H1c2-3 H1c2-3 C2-4 2_756 1_655 52.4(3)
H1c2-3 H1c2-3 C2-4 2_756 2_656 48.2(2)
H1c2-3 H1c2-3 H1c2-4 2_756 1_655 69.84(7)
H1c2-3 H1c2-3 H1c2-4 2_756 2_656 29.42(5)
C2-4 H1c2-3 C2-4 1_655 2_656 99.0(4)
C2-4 H1c2-3 H1c2-4 1_655 1_655 23.8(2)
C2-4 H1c2-3 H1c2-4 1_655 2_656 77.5(3)
C2-4 H1c2-3 H1c2-4 2_656 1_655 109.64(19)
C2-4 H1c2-3 H1c2-4 2_656 2_656 21.9(2)
H1c2-4 H1c2-3 H1c2-4 1_655 2_656 88.08(6)
H1o1-b C2-4 P2-2 1_455 . 70.9(2)
H1o1-b C2-4 S2 1_455 2_656 115.8(2)
H1o1-b C2-4 C2-1 1_455 . 90.7(6)
H1o1-b C2-4 C2-2 1_455 2_656 125.8(3)
H1o1-b C2-4 C2-3 1_455 1_455 60.37(19)
H1o1-b C2-4 C2-3 1_455 2_656 112.3(4)
H1o1-b C2-4 H1c2-3 1_455 1_455 49.78(13)
H1o1-b C2-4 H1c2-3 1_455 2_656 100.4(3)
H1o1-b C2-4 H1c2-4 1_455 . 68.7(3)
H1o1-b C2-4 H1c2-4 1_455 2_556 95.6(2)
P2-2 C2-4 S2 . 2_656 73.3(3)
P2-2 C2-4 C2-1 . . 32.5(5)
P2-2 C2-4 C2-2 . 2_656 112.5(5)
P2-2 C2-4 C2-3 . 1_455 120.5(3)
P2-2 C2-4 C2-3 . 2_656 145.7(5)
P2-2 C2-4 H1c2-3 . 1_455 105.4(4)
P2-2 C2-4 H1c2-3 . 2_656 160.7(2)
P2-2 C2-4 H1c2-4 . . 90.9(6)
P2-2 C2-4 H1c2-4 . 2_556 164.6(3)
S2 C2-4 C2-1 2_656 . 40.8(5)
S2 C2-4 C2-2 2_656 2_656 39.4(3)
S2 C2-4 C2-3 2_656 1_455 158.2(4)
S2 C2-4 C2-3 2_656 2_656 75.1(4)
S2 C2-4 H1c2-3 2_656 1_455 162.9(2)
S2 C2-4 H1c2-3 2_656 2_656 96.5(3)
S2 C2-4 H1c2-4 2_656 . 159.8(8)
S2 C2-4 H1c2-4 2_656 2_556 120.6(4)
C2-1 C2-4 C2-2 . 2_656 80.0(6)
C2-1 C2-4 C2-3 . 1_455 149.8(7)
C2-1 C2-4 C2-3 . 2_656 114.6(7)
C2-1 C2-4 H1c2-3 . 1_455 135.6(7)
C2-1 C2-4 H1c2-3 . 2_656 134.7(7)
C2-1 C2-4 H1c2-4 . . 122.7(10)
C2-1 C2-4 H1c2-4 . 2_556 160.4(7)
C2-2 C2-4 C2-3 2_656 1_455 122.7(5)
C2-2 C2-4 C2-3 2_656 2_656 36.3(5)
C2-2 C2-4 H1c2-3 2_656 1_455 136.4(6)
C2-2 C2-4 H1c2-3 2_656 2_656 57.8(4)
C2-2 C2-4 H1c2-4 2_656 . 155.1(8)
C2-2 C2-4 H1c2-4 2_656 2_556 81.2(4)
C2-3 C2-4 C2-3 1_455 2_656 86.5(6)
C2-3 C2-4 H1c2-3 1_455 1_455 15.1(2)
C2-3 C2-4 H1c2-3 1_455 2_656 65.0(3)
C2-3 C2-4 H1c2-4 1_455 . 41.9(5)
C2-3 C2-4 H1c2-4 1_455 2_556 44.1(2)
C2-3 C2-4 H1c2-3 2_656 1_455 100.7(6)
C2-3 C2-4 H1c2-3 2_656 2_656 21.6(4)
C2-3 C2-4 H1c2-4 2_656 . 122.7(9)
C2-3 C2-4 H1c2-4 2_656 2_556 45.9(4)
H1c2-3 C2-4 H1c2-3 1_455 2_656 79.4(4)
H1c2-3 C2-4 H1c2-4 1_455 . 33.5(3)
H1c2-3 C2-4 H1c2-4 1_455 2_556 59.3(3)
H1c2-3 C2-4 H1c2-4 2_656 . 102.1(7)
H1c2-3 C2-4 H1c2-4 2_656 2_556 25.71(13)
H1c2-4 C2-4 H1c2-4 . 2_556 76.8(6)
O1-b H1c2-4 H1o1-b 1_445 1_445 16.21(10)
O1-b H1c2-4 H1o1-b 1_445 1_455 115.78(10)
O1-b H1c2-4 H2o1-b 1_445 1_445 15.48(9)
O1-b H1c2-4 P2-2 1_445 . 92.48(15)
O1-b H1c2-4 O2-5 1_445 . 65.7(3)
O1-b H1c2-4 C2-1 1_445 . 118.2(4)
O1-b H1c2-4 C2-3 1_445 1_455 95.90(19)
O1-b H1c2-4 C2-3 1_445 2_656 144.04(15)
O1-b H1c2-4 H1c2-3 1_445 1_455 96.80(11)
O1-b H1c2-4 H1c2-3 1_445 2_656 137.92(12)
O1-b H1c2-4 C2-4 1_445 . 140.3(4)
O1-b H1c2-4 C2-4 1_445 2_556 108.70(17)
O1-b H1c2-4 H1c2-4 1_445 2_556 114.44(13)
H1o1-b H1c2-4 H1o1-b 1_445 1_455 130.87(6)
H1o1-b H1c2-4 H2o1-b 1_445 1_445 31.351(9)
H1o1-b H1c2-4 P2-2 1_445 . 102.61(8)
H1o1-b H1c2-4 O2-5 1_445 . 79.5(3)
H1o1-b H1c2-4 C2-1 1_445 . 120.2(4)
H1o1-b H1c2-4 C2-3 1_445 1_455 95.39(13)
H1o1-b H1c2-4 C2-3 1_445 2_656 128.03(12)
H1o1-b H1c2-4 H1c2-3 1_445 1_455 101.18(5)
H1o1-b H1c2-4 H1c2-3 1_445 2_656 122.725(19)
H1o1-b H1c2-4 C2-4 1_445 . 132.3(3)
H1o1-b H1c2-4 C2-4 1_445 2_556 100.72(10)
H1o1-b H1c2-4 H1c2-4 1_445 2_556 102.10(3)
H1o1-b H1c2-4 H2o1-b 1_455 1_445 100.32(6)
H1o1-b H1c2-4 P2-2 1_455 . 71.29(9)
H1o1-b H1c2-4 O2-5 1_455 . 71.5(3)
H1o1-b H1c2-4 C2-1 1_455 . 84.8(4)
H1o1-b H1c2-4 C2-3 1_455 1_455 70.62(15)
H1o1-b H1c2-4 C2-3 1_455 2_656 99.78(12)
H1o1-b H1c2-4 H1c2-3 1_455 1_455 54.30(3)
H1o1-b H1c2-4 H1c2-3 1_455 2_656 96.89(4)
H1o1-b H1c2-4 C2-4 1_455 . 92.5(3)
H1o1-b H1c2-4 C2-4 1_455 2_556 88.61(11)
H1o1-b H1c2-4 H1c2-4 1_455 2_556 101.72(3)
H2o1-b H1c2-4 P2-2 1_445 . 86.50(10)
H2o1-b H1c2-4 O2-5 1_445 . 56.4(3)
H2o1-b H1c2-4 C2-1 1_445 . 118.5(4)
H2o1-b H1c2-4 C2-3 1_445 1_455 91.57(19)
H2o1-b H1c2-4 C2-3 1_445 2_656 159.37(12)
H2o1-b H1c2-4 H1c2-3 1_445 1_455 88.16(7)
H2o1-b H1c2-4 H1c2-3 1_445 2_656 148.52(4)
H2o1-b H1c2-4 C2-4 1_445 . 147.9(5)
H2o1-b H1c2-4 C2-4 1_445 2_556 110.88(14)
H2o1-b H1c2-4 H1c2-4 1_445 2_556 121.56(5)
P2-2 H1c2-4 O2-5 . . 31.8(3)
P2-2 H1c2-4 C2-1 . . 37.0(3)
P2-2 H1c2-4 C2-3 . 1_455 140.8(2)
P2-2 H1c2-4 C2-3 . 2_656 104.4(2)
P2-2 H1c2-4 H1c2-3 . 1_455 123.21(9)
P2-2 H1c2-4 H1c2-3 . 2_656 124.15(9)
P2-2 H1c2-4 C2-4 . . 69.9(6)
P2-2 H1c2-4 C2-4 . 2_556 155.82(12)
P2-2 H1c2-4 H1c2-4 . 2_556 151.92(8)
O2-5 H1c2-4 C2-1 . . 68.4(4)
O2-5 H1c2-4 C2-3 . 1_455 123.4(4)
O2-5 H1c2-4 C2-3 . 2_656 136.1(4)
O2-5 H1c2-4 H1c2-3 . 1_455 107.6(3)
O2-5 H1c2-4 H1c2-3 . 2_656 155.1(3)
O2-5 H1c2-4 C2-4 . . 101.6(7)
O2-5 H1c2-4 C2-4 . 2_556 152.1(3)
O2-5 H1c2-4 H1c2-4 . 2_556 171.5(3)
C2-1 H1c2-4 C2-3 . 1_455 144.4(4)
C2-1 H1c2-4 C2-3 . 2_656 68.0(4)
C2-1 H1c2-4 H1c2-3 . 1_455 135.6(4)
C2-1 H1c2-4 H1c2-3 . 2_656 89.1(3)
C2-1 H1c2-4 C2-4 . . 33.3(7)
C2-1 H1c2-4 C2-4 . 2_556 130.6(4)
C2-1 H1c2-4 H1c2-4 . 2_556 116.9(3)
C2-3 H1c2-4 C2-3 1_455 2_656 90.7(3)
C2-3 H1c2-4 H1c2-3 1_455 1_455 17.73(19)
C2-3 H1c2-4 H1c2-3 1_455 2_656 69.6(2)
C2-3 H1c2-4 C2-4 1_455 . 120.5(6)
C2-3 H1c2-4 C2-4 1_455 2_556 28.8(3)
C2-3 H1c2-4 H1c2-4 1_455 2_556 48.3(2)
C2-3 H1c2-4 H1c2-3 2_656 1_455 99.9(2)
C2-3 H1c2-4 H1c2-3 2_656 2_656 21.8(2)
C2-3 H1c2-4 C2-4 2_656 . 34.7(7)
C2-3 H1c2-4 C2-4 2_656 2_556 65.0(3)
C2-3 H1c2-4 H1c2-4 2_656 2_556 48.9(2)
H1c2-3 H1c2-4 H1c2-3 1_455 2_656 80.75(7)
H1c2-3 H1c2-4 C2-4 1_455 . 122.7(5)
H1c2-3 H1c2-4 C2-4 1_455 2_556 44.65(15)
H1c2-3 H1c2-4 H1c2-4 1_455 2_556 63.89(6)
H1c2-3 H1c2-4 C2-4 2_656 . 56.0(6)
H1c2-3 H1c2-4 C2-4 2_656 2_556 43.26(16)
H1c2-3 H1c2-4 H1c2-4 2_656 2_556 28.03(5)
C2-4 H1c2-4 C2-4 . 2_556 98.6(6)
C2-4 H1c2-4 H1c2-4 . 2_556 83.6(6)
C2-4 H1c2-4 H1c2-4 2_556 2_556 19.52(15)

loop_
_geom_bond_atom_site_label_1
_geom_bond_atom_site_label_2
_geom_bond_site_symmetry_2
_geom_bond_distance
Mn1-a O1-a . 2.217(5)
Mn1-a H1o1-a . 2.722(4)
Mn1-a H2o1-a . 2.722(4)
Mn1-a P1-1 . 2.935(5)
Mn1-a O1-1 . 2.249(13)
Mn1-a O1-2 . 2.375(15)
Mn1-a O1-3 1_545 2.158(9)
Mn1-a O2-2 . 2.139(15)
Mn1-a O2-4 . 2.153(16)
O1-a H1o1-a . 0.820(3)
O1-a H2o1-a . 0.820(6)
O1-a O2-2 1_565 2.966(18)
O1-a O2-3 . 2.96(2)
H1o1-a H2o1-a . 1.4203(15)
H1o1-a O2-2 1_565 2.197(17)
H1o1-a O2-3 . 2.912(19)
H1o1-a O2-4 1_565 2.663(14)
Mn1-b O1-b . 2.220(5)
Mn1-b H1o1-b . 2.724(3)
Mn1-b H2o1-b 1_545 2.974(4)
Mn1-b H2o1-b . 2.724(4)
Mn1-b P1-2 . 2.893(5)
Mn1-b O1-4 . 2.355(11)
Mn1-b O1-5 . 2.294(17)
Mn1-b O1-6 1_545 2.124(9)
Mn1-b O2-1 . 2.098(12)
Mn1-b O2-5 1_655 2.126(13)
O1-b H1o1-b . 0.820(6)
O1-b H2o1-b . 0.820(3)
O1-b O2-1 1_565 2.987(12)
O1-b O2-3 . 2.90(2)
O1-b O2-6 1_655 2.952(19)
O1-b H1c2-3 . 2.848(6)
O1-b H1c2-4 1_665 2.911(5)
H1o1-b H2o1-b . 1.4203(18)
H1o1-b O2-6 1_655 2.993(18)
H1o1-b C2-3 . 2.882(8)
H1o1-b H1c2-3 . 2.274(3)
H1o1-b C2-4 1_655 2.976(7)
H1o1-b H1c2-4 1_655 2.775(4)
H1o1-b H1c2-4 1_665 2.688(4)
H2o1-b O2-1 1_565 2.283(11)
H2o1-b O2-5 1_665 2.465(15)
H2o1-b H1c2-3 1_565 2.826(3)
H2o1-b H1c2-4 1_665 2.544(3)
P1-1 O1-1 . 1.487(16)
P1-1 O1-2 . 1.572(14)
P1-1 O1-3 . 1.496(10)
P1-1 C1-1 . 1.798(13)
P1-1 C1-3 . 2.802(8)
P1-1 H1c1-3 . 2.981(5)
O1-1 O1-2 . 2.39(2)
O1-1 O1-3 . 2.484(19)
O1-1 C1-1 . 2.68(2)
O1-1 Mn2-a . 2.167(15)
O1-1 H2o2-a 1_545 2.475(13)
O1-2 O1-3 . 2.559(19)
O1-2 C1-1 . 2.757(17)
O1-2 Mn2-b . 2.140(14)
O1-2 H1o2-b 1_545 2.914(15)
O1-3 C1-1 . 2.699(16)
O1-3 H1c1-3 1_565 2.425(9)
O1-3 O2-a . 2.907(19)
O1-3 O2-b . 2.992(19)
O1-3 H2o2-b . 2.683(17)
P1-2 O1-4 . 1.602(14)
P1-2 O1-5 . 1.560(15)
P1-2 O1-6 . 1.521(9)
P1-2 C1-2 . 1.775(9)
P1-2 C1-4 . 2.744(9)
P1-2 H1c1-4 . 2.935(5)
O1-4 O1-5 . 2.53(2)
O1-4 O1-6 . 2.598(17)
O1-4 C1-2 . 2.702(16)
O1-4 Mn2-b . 2.123(13)
O1-4 H1o2-b 1_545 2.268(11)
O1-5 O1-6 . 2.59(2)
O1-5 C1-2 . 2.661(16)
O1-5 Mn2-a 1_655 2.166(15)
O1-5 H2o2-a 1_645 2.380(17)
O1-6 C1-2 . 2.720(12)
O1-6 H1c1-4 1_565 2.236(10)
O1-6 O2-a 1_655 2.90(2)
O1-6 H1o2-b . 2.659(19)
S1 C1-1 2_655 1.720(14)
S1 C1-2 . 1.759(9)
S1 C1-3 2_655 2.537(7)
S1 C1-3 2_665 2.689(7)
S1 H1c1-3 2_665 2.226(4)
S1 C1-4 . 2.540(7)
S1 C1-4 1_565 2.680(7)
S1 H1c1-4 1_565 2.189(4)
C1-1 C1-2 2_655 2.500(15)
C1-1 C1-3 . 1.376(15)
C1-1 H1c1-3 . 2.066(15)
C1-1 H1c1-3 1_565 2.945(15)
C1-1 C1-4 2_655 2.353(15)
C1-2 C1-3 2_655 2.287(11)
C1-2 C1-4 . 1.297(10)
C1-2 H1c1-4 . 1.993(9)
C1-2 H1c1-4 1_565 2.983(10)
C1-3 H1c1-3 . 0.960(7)
C1-3 C1-4 2_655 1.440(12)
C1-3 H1c1-4 2_655 2.125(8)
H1c1-3 C1-4 2_655 2.125(9)
H1c1-3 H1c1-4 2_655 2.497(4)
H1c1-3 O2-a 1_545 2.995(7)
H1c1-3 H1o2-a 1_545 2.753(3)
H1c1-3 H2o2-a 1_545 2.973(3)
C1-4 H1c1-4 . 0.960(6)
H1c1-4 H1o2-a 1_645 2.957(5)
Mn2-a O2-a . 2.233(6)
Mn2-a H1o2-a . 2.737(4)
Mn2-a H2o2-a . 2.737(4)
Mn2-a P2-2 1_565 2.875(5)
Mn2-a O2-4 1_565 2.337(13)
Mn2-a O2-5 1_565 2.267(15)
Mn2-a O2-6 . 2.125(11)
O2-a H1o2-a . 0.820(6)
O2-a H2o2-a . 0.820(3)
H1o2-a H2o2-a . 1.4203(18)
Mn2-b O2-b . 2.208(6)
Mn2-b H1o2-b . 2.712(5)
Mn2-b H2o2-b . 2.712(4)
Mn2-b P2-1 1_565 2.930(7)
Mn2-b O2-1 1_565 2.311(11)
Mn2-b O2-2 1_565 2.447(17)
Mn2-b O2-3 . 2.143(12)
O2-b H1o2-b . 0.820(4)
O2-b H2o2-b . 0.820(5)
H1o2-b H2o2-b . 1.420(2)
P2-1 O2-1 . 1.573(14)
P2-1 O2-2 . 1.558(15)
P2-1 O2-3 . 1.511(13)
P2-1 C2-2 . 1.802(11)
P2-1 C2-3 . 2.820(10)
P2-1 H1c2-3 . 2.995(8)
O2-1 O2-2 . 2.535(19)
O2-1 O2-3 . 2.571(18)
O2-1 C2-2 . 2.706(17)
O2-1 H1c2-3 . 2.791(11)
O2-2 O2-3 . 2.58(2)
O2-2 C2-2 . 2.683(16)
O2-3 C2-2 . 2.695(16)
P2-2 O2-4 . 1.487(16)
P2-2 O2-5 . 1.550(13)
P2-2 O2-6 . 1.508(13)
P2-2 C2-1 . 1.793(13)
P2-2 C2-4 . 2.744(12)
P2-2 H1c2-4 . 2.921(6)
O2-4 O2-5 . 2.421(19)
O2-4 O2-6 . 2.48(2)
O2-4 C2-1 . 2.77(2)
O2-5 O2-6 . 2.54(2)
O2-5 C2-1 . 2.678(16)
O2-5 H1c2-4 . 2.672(14)
O2-6 C2-1 . 2.632(17)
S2 C2-1 2_656 1.770(11)
S2 C2-2 . 1.663(13)
S2 C2-3 . 2.570(10)
S2 C2-4 2_656 2.535(9)
C2-1 C2-2 2_656 2.501(16)
C2-1 C2-3 2_656 2.290(17)
C2-1 C2-4 . 1.294(17)
C2-1 H1c2-4 . 1.984(13)
C2-2 C2-3 . 1.489(13)
C2-2 H1c2-3 . 2.190(12)
C2-2 C2-4 2_656 2.376(13)
C2-3 H1c2-3 . 0.960(9)
C2-3 H1c2-3 2_756 2.666(8)
C2-3 C2-4 1_655 2.740(12)
C2-3 C2-4 2_656 1.425(13)
C2-3 H1c2-4 1_655 2.125(9)
C2-3 H1c2-4 2_656 2.105(8)
H1c2-3 H1c2-3 2_756 2.643(5)
H1c2-3 C2-4 1_655 2.004(9)
H1c2-3 C2-4 2_656 2.130(11)
H1c2-3 H1c2-4 1_655 1.3151(19)
H1c2-3 H1c2-4 2_656 2.513(4)
C2-4 H1c2-4 . 0.960(7)
C2-4 H1c2-4 2_556 2.855(11)
H1c2-4 H1c2-4 2_556 2.797(3)

loop_
_geom_hbond_atom_site_label_D
_geom_hbond_atom_site_label_H
_geom_hbond_atom_site_label_A
_geom_hbond_site_symmetry_A
_geom_hbond_distance_DH
_geom_hbond_distance_HA
_geom_hbond_distance_DA
_geom_hbond_angle_DHA
O1-a H1o1-a O2-2 1_565 0.820(3) 2.197(17) 2.966(18) 156.4(5)
O1-b H2o1-b O2-1 1_565 0.820(3) 2.283(11) 2.987(12) 144.2(4)
O1-b H2o1-b O2-5 1_665 0.820(3) 2.465(15) 3.034(16) 127.4(5)
C1-3 H1c1-3 O1-3 1_545 0.960(7) 2.425(9) 3.263(11) 145.8(5)
C1-3 H1c1-3 S1 2_645 0.960(7) 2.226(4) 2.689(7) 108.4(5)
C1-4 H1c1-4 O1-6 1_545 0.960(6) 2.236(10) 3.115(12) 151.8(5)
C1-4 H1c1-4 S1 1_545 0.960(6) 2.189(4) 2.680(7) 110.5(4)
O2-a H2o2-a O1-1 1_565 0.820(3) 2.475(13) 3.116(14) 135.8(4)
O2-a H2o2-a O1-5 1_465 0.820(3) 2.380(17) 3.014(18) 134.7(5)
O2-b H1o2-b O1-4 1_565 0.820(4) 2.268(11) 3.062(12) 163.2(6)
C2-3 H1c2-3 C2-4 1_655 0.960(9) 2.004(9) 2.740(12) 131.9(5)
C2-4 H1c2-4 C2-3 1_455 0.960(7) 2.125(9) 2.740(12) 120.5(6)

loop_
_jana_cell_twin_matrix_id
_jana_cell_twin_volume_fraction
_jana_cell_twin_matrix_1_1
_jana_cell_twin_matrix_1_2
_jana_cell_twin_matrix_1_3
_jana_cell_twin_matrix_2_1
_jana_cell_twin_matrix_2_2
_jana_cell_twin_matrix_2_3
_jana_cell_twin_matrix_3_1
_jana_cell_twin_matrix_3_2
_jana_cell_twin_matrix_3_3
1 0.482(3) 1 0 0 0 1 0 0 0 1
2 0.518(3) 1 0 -1 0 -1 0 0 0 -1
3 0 -1 0 0 0 -1 0 0 0 -1
